data_7000450
loop_
_publ_author_name
'Lan, Ya-Qian'
'Li, Shun-Li'
'Shao, Kui-Zhan'
'Wang, Xin-Long'
'Hao, Xiang-Rong'
'Su, Zhong-Min'

_publ_section_title
;
 Combination of POMs and deliberately designed macrocations: a rational
 approach for synthesis of POM-pillared metal--organic framework
;
_journal_issue 6
_journal_name_full 'Dalton Transactions'
_journal_page_first 940
_journal_page_last 947
_journal_paper_doi 10.1039/b810287b
_journal_year 2009
_chemical_formula_sum 'C26 H44 Cu4 F4 Mo12 N12 O53 P'
_chemical_formula_weight 2885.14
_chemical_name_systematic
;
?
;
_space_group_IT_number 14
_symmetry_cell_setting monoclinic
_symmetry_space_group_name_Hall '-P 2yn'
_symmetry_space_group_name_H-M 'P 1 21/n 1'
_atom_sites_solution_hydrogens geom
_atom_sites_solution_primary direct
_atom_sites_solution_secondary difmap
_audit_creation_method SHELXL-97
_audit_update_record
;
2008-09-06 # Formatted by publCIF
;
_cell_angle_alpha 90.00
_cell_angle_beta 95.488(2)
_cell_angle_gamma 90.00
_cell_formula_units_Z 4
_cell_length_a 12.9190(12)
_cell_length_b 24.929(2)
_cell_length_c 22.618(2)
_cell_measurement_reflns_used 842
_cell_measurement_temperature 293(2)
_cell_measurement_theta_max 26.65
_cell_measurement_theta_min 1.63
_cell_volume 7250.9(11)
_computing_cell_refinement 'SMART (Bruker, 1997)'
_computing_data_collection 'SMART (Bruker, 1997)'
_computing_data_reduction SAINT
_computing_molecular_graphics 'SHELXTL-PLUS (Sheldrick, 1990)'
_computing_publication_material SHELXL-97
_computing_structure_refinement 'SHELXL-97 (Sheldrick, 1997)'
_computing_structure_solution 'SHELXS-97(Sheldrick, 1997)'
_diffrn_ambient_temperature 293(2)
_diffrn_measured_fraction_theta_full 0.984
_diffrn_measured_fraction_theta_max 0.969
_diffrn_measurement_device_type 'Bruker APEX CCD area-detector'
_diffrn_measurement_method '\w scans'
_diffrn_radiation_monochromator graphite
_diffrn_radiation_source 'fine-focus sealed tube'
_diffrn_radiation_type MoK\a
_diffrn_radiation_wavelength 0.71069
_diffrn_reflns_av_R_equivalents 0.1087
_diffrn_reflns_av_sigmaI/netI 0.1039
_diffrn_reflns_limit_h_max 16
_diffrn_reflns_limit_h_min -16
_diffrn_reflns_limit_k_max 31
_diffrn_reflns_limit_k_min -30
_diffrn_reflns_limit_l_max 21
_diffrn_reflns_limit_l_min -28
_diffrn_reflns_number 39667
_diffrn_reflns_theta_full 25.00
_diffrn_reflns_theta_max 26.65
_diffrn_reflns_theta_min 1.63
_diffrn_standards_number 0
_exptl_absorpt_coefficient_mu 3.289
_exptl_absorpt_correction_T_max 0.373
_exptl_absorpt_correction_T_min 0.329
_exptl_absorpt_correction_type multi-scan
_exptl_absorpt_process_details 'SADABS(Sheldrick, 1996)'
_exptl_crystal_colour black
_exptl_crystal_density_diffrn 2.643
_exptl_crystal_density_method 'not measured'
_exptl_crystal_description block
_exptl_crystal_F_000 5516
_exptl_crystal_size_max 0.35
_exptl_crystal_size_mid 0.34
_exptl_crystal_size_min 0.30
_refine_diff_density_max 2.650
_refine_diff_density_min -1.517
_refine_diff_density_rms 0.222
_refine_ls_extinction_method none
_refine_ls_goodness_of_fit_ref 0.968
_refine_ls_hydrogen_treatment constr
_refine_ls_matrix_type full
_refine_ls_number_parameters 1009
_refine_ls_number_reflns 14825
_refine_ls_number_restraints 0
_refine_ls_restrained_S_all 0.968
_refine_ls_R_factor_all 0.0922
_refine_ls_R_factor_gt 0.0586
_refine_ls_shift/su_max 0.002
_refine_ls_shift/su_mean 0.000
_refine_ls_structure_factor_coef Fsqd
_refine_ls_weighting_details 'calc w=1/[\s^2^(Fo^2^)+(0.0780P)^2^+0.0000P] where P=(Fo^2^+2Fc^2^)/3'
_refine_ls_weighting_scheme calc
_refine_ls_wR_factor_gt 0.1402
_refine_ls_wR_factor_ref 0.1621
_reflns_number_gt 9632
_reflns_number_total 14825
_reflns_threshold_expression >2sigma(I)
_cod_data_source_file b810287b.txt
_cod_data_source_block 1
_cod_depositor_comments
;
The following automatic conversions were performed:
'_symmetry_cell_setting' value 'Monoclinic' changed to 'monoclinic'
according to '/home/saulius/struct/CIF-dictionaries/cif_core.dic'
dictionary named 'cif_core.dic' version 2.4.1 from 2010-06-29.

Automatic conversion script
Id: cif_fix_enum 1527 2010-12-29 10:47:43Z saulius 
;
_cod_original_sg_symbol_H-M P21/n
_cod_database_code 7000450

loop_
_symmetry_equiv_pos_as_xyz
'x, y, z'
'-x+1/2, y+1/2, -z+1/2'
'-x, -y, -z'
'x-1/2, -y-1/2, z-1/2'

loop_
_atom_site_label
_atom_site_type_symbol
_atom_site_fract_x
_atom_site_fract_y
_atom_site_fract_z
_atom_site_U_iso_or_equiv
_atom_site_adp_type
_atom_site_occupancy
_atom_site_symmetry_multiplicity
_atom_site_calc_flag
_atom_site_refinement_flags
_atom_site_disorder_assembly
_atom_site_disorder_group
Cu1 Cu 0.52866(8) 0.05785(4) 0.50690(5) 0.0289(2) Uani 1 1 d . . .
Cu4 Cu 0.81491(9) 0.23089(4) 0.46274(6) 0.0393(3) Uani 1 1 d . . .
Cu2 Cu 0.03107(7) 0.44295(4) 0.49431(4) 0.0249(2) Uani 1 1 d . . .
Cu3 Cu 0.33537(7) 0.26961(4) 0.56016(4) 0.0250(2) Uani 1 1 d . . .
Mo1 Mo 0.55523(6) 0.25551(3) 0.36634(3) 0.03212(19) Uani 1 1 d . . .
Mo2 Mo 0.38821(6) 0.13410(4) 0.35348(3) 0.0353(2) Uani 1 1 d . . .
Mo3 Mo 0.33766(7) 0.33448(4) 0.33583(4) 0.0451(2) Uani 1 1 d . . .
Mo4 Mo 0.17792(8) 0.21212(5) 0.32186(4) 0.0576(3) Uani 1 1 d . . .
Mo5 Mo 0.16345(6) 0.30834(4) 0.20000(4) 0.0401(2) Uani 1 1 d . . .
Mo6 Mo 0.22587(6) 0.11498(4) 0.22880(4) 0.0378(2) Uani 1 1 d . . .
Mo7 Mo 0.04786(7) 0.15281(3) 0.75523(4) 0.0435(2) Uani 1 1 d . . .
Mo8 Mo 0.11452(6) 0.35167(3) 0.76442(3) 0.03025(18) Uani 1 1 d . . .
Mo9 Mo 0.10524(5) 0.26203(3) 0.65151(3) 0.03011(18) Uani 1 1 d . . .
Mo10 Mo -0.04624(6) 0.37533(3) 0.64188(3) 0.02750(17) Uani 1 1 d . . .
Mo11 Mo -0.12706(7) 0.17583(4) 0.61997(4) 0.0398(2) Uani 1 1 d . . .
Mo12 Mo 0.22530(6) 0.21033(3) 0.10303(3) 0.03147(19) Uani 1 1 d . . .
P1 P -0.11058(15) 0.27101(8) 0.73667(8) 0.0210(4) Uani 1 1 d . . .
F1 F 0.5222(5) 0.5778(4) 0.4510(4) 0.092(3) Uani 1 1 d . . .
F2 F 0.3737(5) 0.5460(3) 0.6272(3) 0.069(2) Uani 1 1 d . . .
F3 F 1.0241(7) -0.0782(6) 0.5551(6) 0.168(5) Uani 1 1 d . . .
F4 F 0.8353(6) -0.0350(5) 0.3746(3) 0.105(3) Uani 1 1 d . . .
C1 C 0.2821(6) 0.3830(3) 0.5938(4) 0.0307(19) Uani 1 1 d . . .
H1 H 0.3286 0.3841 0.6278 0.037 Uiso 1 1 calc R . .
C2 C 0.1970(6) 0.3588(3) 0.5148(4) 0.0243(17) Uani 1 1 d . . .
H2 H 0.1733 0.3386 0.4816 0.029 Uiso 1 1 calc R . .
C3 C 0.1921(6) 0.4695(3) 0.6099(3) 0.0244(17) Uani 1 1 d . . .
H3A H 0.2499 0.4768 0.6394 0.029 Uiso 1 1 calc R . .
H3B H 0.1308 0.4634 0.6307 0.029 Uiso 1 1 calc R . .
C4 C 0.9410(6) 0.3288(3) 0.4821(4) 0.0257(17) Uani 1 1 d . . .
H4 H 0.9859 0.3128 0.5116 0.031 Uiso 1 1 calc R . .
C5 C 0.8168(7) 0.3396(3) 0.4153(4) 0.035(2) Uani 1 1 d . . .
H5 H 0.7578 0.3336 0.3893 0.041 Uiso 1 1 calc R . .
C6 C 0.8533(6) 0.4353(3) 0.3892(3) 0.0252(17) Uani 1 1 d . . .
H6A H 0.7972 0.4309 0.3580 0.030 Uiso 1 1 calc R . .
H6B H 0.9156 0.4446 0.3708 0.030 Uiso 1 1 calc R . .
C7 C 0.1739(5) 0.5184(3) 0.5695(3) 0.0193(15) Uani 1 1 d . . .
C8 C 0.2693(6) 0.5329(3) 0.5364(3) 0.0248(17) Uani 1 1 d . . .
C9 C 0.3626(7) 0.5470(4) 0.5672(4) 0.043(2) Uani 1 1 d . . .
C10 C 0.4521(8) 0.5627(4) 0.5391(6) 0.055(3) Uani 1 1 d . . .
H10 H 0.5145 0.5717 0.5608 0.066 Uiso 1 1 calc R . .
C11 C 0.4409(9) 0.5635(5) 0.4796(6) 0.059(3) Uani 1 1 d . . .
C12 C 0.3503(8) 0.5497(5) 0.4474(5) 0.054(3) Uani 1 1 d . . .
H12 H 0.3470 0.5501 0.4061 0.064 Uiso 1 1 calc R . .
C13 C 0.2636(7) 0.5351(4) 0.4746(4) 0.034(2) Uani 1 1 d . . .
H13 H 0.2018 0.5267 0.4519 0.041 Uiso 1 1 calc R . .
C14 C 0.3566(7) 0.1558(4) 0.6024(4) 0.032(2) Uani 1 1 d . . .
H14 H 0.3132 0.1604 0.6326 0.039 Uiso 1 1 calc R . .
C15 C 0.4434(7) 0.1682(3) 0.5307(4) 0.0316(19) Uani 1 1 d . . .
H15 H 0.4728 0.1853 0.4998 0.038 Uiso 1 1 calc R . .
C16 C 0.3924(7) 0.0571(3) 0.6184(4) 0.0311(19) Uani 1 1 d . . .
H16A H 0.3451 0.0592 0.6491 0.037 Uiso 1 1 calc R . .
H16B H 0.4602 0.0465 0.6368 0.037 Uiso 1 1 calc R . .
C17 C 0.7607(7) 0.1199(3) 0.4196(4) 0.032(2) Uani 1 1 d . . .
H17 H 0.8049 0.1184 0.3895 0.039 Uiso 1 1 calc R . .
C18 C 0.6845(7) 0.1452(3) 0.4922(4) 0.0313(19) Uani 1 1 d . . .
H18 H 0.6645 0.1655 0.5237 0.038 Uiso 1 1 calc R . .
C19 C 0.6565(7) 0.0371(3) 0.3921(3) 0.0272(18) Uani 1 1 d . . .
H19A H 0.7059 0.0312 0.3631 0.033 Uiso 1 1 calc R . .
H19B H 0.5894 0.0448 0.3707 0.033 Uiso 1 1 calc R . .
C20 C 0.6480(6) -0.0140(3) 0.4289(3) 0.0225(16) Uani 1 1 d . . .
C21 C 0.7479(7) -0.0302(4) 0.4629(4) 0.033(2) Uani 1 1 d . . .
C22 C 0.8394(8) -0.0407(6) 0.4345(6) 0.065(4) Uani 1 1 d . . .
C23 C 0.9316(10) -0.0573(8) 0.4656(8) 0.101(6) Uani 1 1 d . . .
H23 H 0.9898 -0.0652 0.4460 0.122 Uiso 1 1 calc R . .
C24 C 0.9341(11) -0.0617(7) 0.5261(8) 0.084(5) Uani 1 1 d . . .
C25 C 0.8508(11) -0.0547(6) 0.5546(7) 0.087(5) Uani 1 1 d . . .
H25 H 0.8533 -0.0612 0.5952 0.105 Uiso 1 1 calc R . .
C26 C 0.7588(8) -0.0374(5) 0.5230(5) 0.055(3) Uani 1 1 d . . .
H26 H 0.7018 -0.0304 0.5441 0.066 Uiso 1 1 calc R . .
N1 N 0.2145(5) 0.4211(2) 0.5770(3) 0.0231(14) Uani 1 1 d . . .
N2 N 0.1587(5) 0.4055(3) 0.5266(3) 0.0239(14) Uani 1 1 d . . .
N3 N 0.2737(5) 0.3425(3) 0.5548(3) 0.0234(14) Uani 1 1 d . . .
N4 N 0.9501(5) 0.3789(3) 0.4642(3) 0.0256(15) Uani 1 1 d . . .
N5 N 0.8699(5) 0.3855(2) 0.4203(3) 0.0244(15) Uani 1 1 d . . .
N6 N 0.8608(6) 0.3039(3) 0.4532(3) 0.0324(16) Uani 1 1 d . . .
N7 N 0.7598(5) 0.1594(3) 0.4599(3) 0.0300(16) Uani 1 1 d . . .
N8 N 0.6407(5) 0.0996(3) 0.4756(3) 0.0296(16) Uani 1 1 d . . .
N9 N 0.6894(5) 0.0830(3) 0.4287(3) 0.0268(15) Uani 1 1 d . . .
N10 N 0.4576(6) 0.1178(3) 0.5433(3) 0.0298(16) Uani 1 1 d . . .
N11 N 0.4003(5) 0.1104(3) 0.5902(3) 0.0267(15) Uani 1 1 d . . .
N12 N 0.3816(5) 0.1937(3) 0.5670(3) 0.0251(15) Uani 1 1 d . . .
O1 O 0.4206(5) 0.0928(3) 0.4105(2) 0.0368(15) Uani 1 1 d . . .
O2 O 0.6346(5) 0.2560(3) 0.4306(3) 0.0412(16) Uani 1 1 d . . .
O1W O 0.2385(5) 0.2463(3) 0.4804(3) 0.0437(16) Uani 1 1 d . . .
O3 O 0.4624(5) 0.1988(2) 0.3807(2) 0.0325(14) Uani 1 1 d . . .
O2W O 0.4528(5) 0.2887(3) 0.5053(3) 0.0404(15) Uani 1 1 d . . .
O4 O 0.2660(5) 0.1678(3) 0.3767(3) 0.0491(18) Uani 1 1 d . . .
O3W O 0.4290(5) 0.2886(3) 0.6385(4) 0.062(2) Uani 1 1 d . . .
O5 O 0.3083(5) 0.0894(3) 0.3007(3) 0.0388(15) Uani 1 1 d . . .
O4W O 0.1042(6) 0.4452(3) 0.3944(4) 0.068(2) Uani 1 1 d . . .
O6 O 0.5077(4) 0.1222(2) 0.3093(2) 0.0284(13) Uani 1 1 d . . .
O5W O 0.0421(19) 0.4912(7) 0.2733(9) 0.215(9) Uani 1 1 d . . .
O7 O 0.1236(4) 0.2912(2) 0.8185(2) 0.0307(13) Uani 1 1 d . . .
O6W O 0.3542(16) 0.1335(8) 0.7515(8) 0.196(8) Uani 1 1 d . . .
O8 O 0.2214(5) 0.3903(3) 0.7910(3) 0.0518(19) Uani 1 1 d . . .
O7W O 0.314(2) 0.0136(7) 0.7503(6) 0.226(11) Uani 1 1 d . . .
O9 O 0.0653(4) 0.3963(2) 0.6987(2) 0.0282(13) Uani 1 1 d . . .
O8W O 0.751(2) 0.0441(9) 0.7285(12) 0.254(11) Uani 1 1 d . . .
O10 O 0.1792(4) 0.3075(2) 0.7088(2) 0.0283(13) Uani 1 1 d . . .
O9W O 0.4153(12) 0.3510(18) 0.7330(9) 0.37(3) Uani 1 1 d . . .
O11 O 0.4494(5) 0.3066(3) 0.3878(3) 0.0424(16) Uani 1 1 d . . .
O10W O 0.0394(12) 0.2071(5) 0.4925(5) 0.127(4) Uani 1 1 d . . .
O12 O 0.0644(9) 0.2170(5) 0.3645(4) 0.100(3) Uani 1 1 d . . .
O11W O 0.6420(7) 0.0537(4) 0.6025(4) 0.079(3) Uani 1 1 d . . .
O13 O 0.2572(5) 0.2748(3) 0.3507(3) 0.0464(17) Uani 1 1 d . . .
O14 O 0.2906(6) 0.3817(3) 0.3787(3) 0.062(2) Uani 1 1 d . . .
O15 O 0.1331(6) 0.2572(3) 0.2531(3) 0.0523(18) Uani 1 1 d . . .
O16 O 0.2519(5) 0.3420(3) 0.2618(3) 0.0431(16) Uani 1 1 d . . .
O17 O 0.0567(5) 0.3478(3) 0.1951(3) 0.056(2) Uani 1 1 d . . .
O18 O 0.1295(5) 0.2601(3) 0.1330(3) 0.0414(16) Uani 1 1 d . . .
O19 O 0.2449(5) 0.3478(3) 0.1437(3) 0.0425(16) Uani 1 1 d . . .
O20 O 0.4435(5) 0.3757(3) 0.3000(3) 0.0443(17) Uani 1 1 d . . .
O21 O 0.1530(4) 0.1843(3) 0.0443(3) 0.0360(15) Uani 1 1 d . . .
O22 O -0.2090(5) 0.2312(2) 0.5686(3) 0.0407(16) Uani 1 1 d . . .
O23 O -0.1088(5) 0.1319(3) 0.5664(3) 0.0498(18) Uani 1 1 d . . .
O24 O -0.0103(4) 0.2237(2) 0.6131(3) 0.0341(14) Uani 1 1 d . . .
O25 O 0.2032(4) 0.2445(3) 0.6091(3) 0.0362(15) Uani 1 1 d . . .
O26 O 0.0556(4) 0.3262(2) 0.6121(2) 0.0264(12) Uani 1 1 d . . .
O27 O -0.0390(4) 0.4247(2) 0.5910(3) 0.0320(13) Uani 1 1 d . . .
O28 O 0.3540(4) 0.1009(3) 0.1894(2) 0.0330(14) Uani 1 1 d . . .
O29 O -0.1506(4) 0.3292(2) 0.6033(2) 0.0276(12) Uani 1 1 d . . .
O30 O 0.1585(6) 0.0572(3) 0.2078(3) 0.060(2) Uani 1 1 d . . .
O31 O 0.1912(4) 0.1613(2) 0.1639(3) 0.0337(14) Uani 1 1 d . . .
O32 O -0.0234(4) 0.3007(2) 0.7087(2) 0.0235(12) Uani 1 1 d . . .
O33 O 0.1108(4) 0.2066(2) 0.7105(3) 0.0346(14) Uani 1 1 d . . .
O34 O -0.0508(5) 0.1460(3) 0.6859(3) 0.0423(16) Uani 1 1 d . . .
O35 O 0.1277(6) 0.0981(3) 0.7483(3) 0.059(2) Uani 1 1 d . . .
O36 O 0.1121(5) 0.1845(2) 0.8268(3) 0.0380(15) Uani 1 1 d . . .
O37 O 0.4357(4) 0.2720(2) 0.2793(2) 0.0291(13) Uani 1 1 d . . .
O38 O 0.3179(4) 0.2562(2) 0.1860(2) 0.0232(12) Uani 1 1 d . . .
O39 O 0.3271(4) 0.1892(2) 0.2699(2) 0.0307(13) Uani 1 1 d . . .
O40 O 0.1358(5) 0.1477(3) 0.2765(3) 0.0466(17) Uani 1 1 d . . .
O41 O 0.0847(4) 0.5100(2) 0.5281(2) 0.0247(12) Uani 1 1 d . . .
O42 O 0.5700(4) -0.0067(2) 0.4683(2) 0.0283(13) Uani 1 1 d . . .

loop_
_atom_site_aniso_label
_atom_site_aniso_U_11
_atom_site_aniso_U_22
_atom_site_aniso_U_33
_atom_site_aniso_U_23
_atom_site_aniso_U_13
_atom_site_aniso_U_12
Cu1 0.0347(6) 0.0111(5) 0.0420(6) -0.0063(4) 0.0096(4) -0.0016(4)
Cu4 0.0395(6) 0.0171(6) 0.0603(8) 0.0001(5) -0.0001(5) -0.0094(5)
Cu2 0.0253(5) 0.0118(5) 0.0356(6) -0.0017(4) -0.0084(4) 0.0019(4)
Cu3 0.0297(5) 0.0138(5) 0.0314(5) 0.0003(4) 0.0020(4) 0.0060(4)
Mo1 0.0343(4) 0.0328(4) 0.0270(4) -0.0066(3) -0.0085(3) 0.0039(3)
Mo2 0.0415(5) 0.0370(5) 0.0260(4) 0.0085(3) -0.0035(3) -0.0016(4)
Mo3 0.0486(5) 0.0418(5) 0.0419(5) -0.0176(4) -0.0114(4) 0.0222(4)
Mo4 0.0496(6) 0.0714(8) 0.0531(6) 0.0029(5) 0.0121(4) 0.0100(5)
Mo5 0.0336(4) 0.0371(5) 0.0471(5) -0.0034(4) -0.0093(3) 0.0128(4)
Mo6 0.0365(4) 0.0409(5) 0.0352(4) 0.0052(4) -0.0005(3) -0.0106(4)
Mo7 0.0543(5) 0.0269(5) 0.0461(5) 0.0009(4) -0.0114(4) 0.0069(4)
Mo8 0.0320(4) 0.0288(4) 0.0289(4) -0.0003(3) -0.0024(3) -0.0043(3)
Mo9 0.0258(4) 0.0299(4) 0.0351(4) -0.0045(3) 0.0054(3) 0.0057(3)
Mo10 0.0322(4) 0.0229(4) 0.0272(4) 0.0062(3) 0.0015(3) 0.0010(3)
Mo11 0.0445(5) 0.0327(5) 0.0405(5) -0.0086(4) -0.0053(4) 0.0022(4)
Mo12 0.0292(4) 0.0288(4) 0.0338(4) -0.0017(3) -0.0102(3) 0.0001(3)
P1 0.0223(10) 0.0189(11) 0.0209(10) 0.0011(8) -0.0020(8) -0.0020(8)
F1 0.056(4) 0.097(6) 0.132(7) 0.029(5) 0.050(4) -0.014(4)
F2 0.046(4) 0.108(6) 0.051(4) -0.022(4) -0.009(3) -0.026(4)
F3 0.075(6) 0.217(13) 0.199(11) 0.009(10) -0.054(7) 0.080(8)
F4 0.069(5) 0.186(10) 0.065(5) -0.011(5) 0.032(4) 0.048(5)
C1 0.023(4) 0.024(5) 0.044(5) 0.009(4) -0.002(4) 0.005(3)
C2 0.023(4) 0.016(4) 0.035(4) 0.002(3) 0.009(3) 0.002(3)
C3 0.031(4) 0.022(4) 0.020(4) -0.001(3) -0.001(3) 0.002(3)
C4 0.026(4) 0.019(4) 0.031(4) 0.007(3) -0.004(3) 0.001(3)
C5 0.033(5) 0.015(4) 0.054(6) -0.001(4) -0.009(4) -0.009(4)
C6 0.033(4) 0.019(4) 0.023(4) 0.002(3) -0.002(3) 0.004(3)
C7 0.021(4) 0.020(4) 0.016(4) -0.001(3) -0.004(3) 0.003(3)
C8 0.029(4) 0.018(4) 0.027(4) 0.001(3) -0.002(3) 0.005(3)
C9 0.039(5) 0.043(6) 0.048(6) 0.003(5) 0.005(4) -0.004(5)
C10 0.044(6) 0.033(6) 0.089(9) -0.012(6) 0.004(6) -0.012(5)
C11 0.046(6) 0.050(7) 0.085(9) 0.012(7) 0.029(6) -0.004(5)
C12 0.055(7) 0.055(7) 0.052(6) 0.029(6) 0.014(5) -0.003(5)
C13 0.035(5) 0.031(5) 0.037(5) 0.010(4) 0.006(4) 0.010(4)
C14 0.046(5) 0.025(5) 0.026(4) -0.007(4) 0.012(4) -0.003(4)
C15 0.044(5) 0.020(4) 0.032(5) 0.005(4) 0.007(4) 0.000(4)
C16 0.053(5) 0.005(4) 0.035(5) -0.003(3) 0.000(4) -0.003(4)
C17 0.034(5) 0.021(5) 0.040(5) -0.006(4) -0.002(4) -0.005(4)
C18 0.040(5) 0.018(4) 0.035(5) -0.010(4) 0.002(4) -0.009(4)
C19 0.037(5) 0.019(4) 0.025(4) 0.000(3) 0.000(3) 0.001(4)
C20 0.025(4) 0.015(4) 0.027(4) 0.003(3) -0.001(3) 0.000(3)
C21 0.033(5) 0.025(5) 0.041(5) -0.007(4) -0.005(4) -0.006(4)
C22 0.036(6) 0.083(10) 0.080(9) -0.011(7) 0.017(6) 0.023(6)
C23 0.037(7) 0.146(17) 0.120(13) -0.021(12) 0.001(7) 0.043(8)
C24 0.051(8) 0.098(12) 0.100(11) 0.020(9) -0.016(7) 0.039(8)
C25 0.068(9) 0.104(12) 0.081(10) 0.027(9) -0.035(8) 0.021(8)
C26 0.045(6) 0.074(8) 0.043(6) 0.020(6) -0.015(5) -0.015(6)
N1 0.027(3) 0.008(3) 0.035(4) -0.001(3) 0.002(3) 0.004(3)
N2 0.029(3) 0.019(4) 0.022(3) -0.003(3) -0.008(3) 0.001(3)
N3 0.021(3) 0.017(3) 0.031(4) 0.001(3) -0.002(3) 0.003(3)
N4 0.035(4) 0.013(3) 0.027(3) 0.003(3) -0.006(3) -0.001(3)
N5 0.031(4) 0.005(3) 0.035(4) 0.001(3) -0.006(3) -0.002(3)
N6 0.038(4) 0.018(4) 0.040(4) 0.001(3) -0.001(3) -0.003(3)
N7 0.035(4) 0.014(4) 0.039(4) 0.001(3) -0.005(3) -0.006(3)
N8 0.031(4) 0.020(4) 0.037(4) -0.009(3) -0.001(3) -0.003(3)
N9 0.034(4) 0.014(3) 0.032(4) -0.006(3) 0.000(3) 0.004(3)
N10 0.045(4) 0.009(3) 0.037(4) -0.003(3) 0.011(3) -0.001(3)
N11 0.037(4) 0.010(3) 0.032(4) -0.006(3) -0.003(3) 0.004(3)
N12 0.036(4) 0.019(4) 0.021(3) -0.004(3) 0.003(3) -0.002(3)
O1 0.040(3) 0.043(4) 0.028(3) 0.008(3) 0.003(3) 0.003(3)
O2 0.048(4) 0.031(4) 0.040(4) -0.008(3) -0.019(3) 0.005(3)
O1W 0.060(4) 0.032(4) 0.038(4) -0.004(3) -0.002(3) 0.005(3)
O3 0.046(4) 0.022(3) 0.030(3) -0.004(3) 0.002(3) 0.007(3)
O2W 0.034(3) 0.046(4) 0.041(4) 0.006(3) 0.003(3) 0.002(3)
O4 0.045(4) 0.068(5) 0.038(4) 0.002(4) 0.018(3) 0.003(3)
O3W 0.035(4) 0.043(5) 0.105(6) -0.013(4) -0.013(4) 0.008(3)
O5 0.036(3) 0.036(4) 0.043(4) 0.010(3) 0.001(3) -0.007(3)
O4W 0.060(5) 0.061(6) 0.084(6) 0.008(5) 0.017(4) 0.003(4)
O6 0.027(3) 0.036(4) 0.023(3) 0.002(3) 0.002(2) -0.004(2)
O5W 0.30(2) 0.110(13) 0.226(19) -0.004(14) -0.015(17) 0.004(15)
O7 0.035(3) 0.028(3) 0.028(3) 0.009(3) -0.003(2) -0.004(3)
O6W 0.214(18) 0.190(19) 0.194(16) 0.064(15) 0.070(14) 0.010(15)
O8 0.057(4) 0.056(5) 0.038(4) -0.012(3) -0.018(3) 0.014(4)
O7W 0.48(3) 0.118(13) 0.085(9) 0.013(9) 0.037(14) 0.100(18)
O9 0.038(3) 0.021(3) 0.025(3) 0.004(2) 0.000(2) -0.003(2)
O8W 0.31(3) 0.142(17) 0.29(2) -0.009(18) -0.07(2) 0.015(18)
O10 0.025(3) 0.029(3) 0.029(3) 0.001(3) -0.001(2) 0.006(2)
O9W 0.089(11) 0.83(8) 0.183(17) -0.18(3) -0.021(11) 0.11(2)
O11 0.049(4) 0.043(4) 0.032(3) -0.019(3) -0.010(3) 0.012(3)
O10W 0.175(12) 0.108(10) 0.100(8) -0.007(8) 0.029(8) -0.031(9)
O12 0.112(8) 0.105(9) 0.083(7) 0.016(6) 0.011(6) 0.002(7)
O11W 0.069(6) 0.065(6) 0.100(7) -0.027(5) -0.012(5) 0.001(5)
O13 0.041(4) 0.055(5) 0.042(4) -0.007(3) -0.002(3) 0.012(3)
O14 0.078(5) 0.050(5) 0.055(5) -0.024(4) 0.000(4) 0.031(4)
O15 0.057(4) 0.053(5) 0.048(4) 0.000(4) 0.008(3) 0.004(4)
O16 0.045(4) 0.039(4) 0.043(4) -0.001(3) -0.005(3) 0.011(3)
O17 0.050(4) 0.051(5) 0.065(5) -0.008(4) -0.003(4) 0.021(4)
O18 0.033(3) 0.036(4) 0.053(4) -0.006(3) -0.008(3) 0.004(3)
O19 0.040(4) 0.035(4) 0.049(4) 0.005(3) -0.014(3) 0.004(3)
O20 0.050(4) 0.026(4) 0.053(4) -0.009(3) -0.017(3) -0.001(3)
O21 0.037(3) 0.037(4) 0.031(3) 0.003(3) -0.009(3) -0.012(3)
O22 0.033(3) 0.029(4) 0.058(4) -0.020(3) -0.005(3) 0.000(3)
O23 0.058(4) 0.038(4) 0.050(4) -0.013(3) -0.019(3) 0.008(3)
O24 0.033(3) 0.032(4) 0.035(3) -0.008(3) -0.003(3) 0.006(3)
O25 0.024(3) 0.043(4) 0.042(4) -0.013(3) 0.007(3) 0.007(3)
O26 0.028(3) 0.025(3) 0.026(3) 0.000(2) 0.002(2) 0.001(2)
O27 0.028(3) 0.027(3) 0.040(3) 0.011(3) 0.000(2) 0.000(3)
O28 0.032(3) 0.033(4) 0.032(3) 0.006(3) -0.002(2) -0.005(3)
O29 0.031(3) 0.027(3) 0.025(3) -0.006(2) 0.000(2) 0.003(2)
O30 0.054(4) 0.074(6) 0.051(4) 0.006(4) -0.006(3) -0.018(4)
O31 0.035(3) 0.035(4) 0.030(3) 0.006(3) -0.001(2) 0.001(3)
O32 0.020(3) 0.024(3) 0.026(3) 0.001(2) 0.001(2) -0.002(2)
O33 0.036(3) 0.026(3) 0.041(3) -0.001(3) -0.006(3) 0.004(3)
O34 0.042(4) 0.038(4) 0.044(4) -0.003(3) -0.009(3) -0.004(3)
O35 0.079(5) 0.032(4) 0.062(5) -0.003(4) -0.012(4) 0.014(4)
O36 0.043(4) 0.024(3) 0.044(4) 0.004(3) -0.012(3) -0.002(3)
O37 0.029(3) 0.022(3) 0.035(3) -0.008(3) -0.007(2) 0.004(2)
O38 0.020(3) 0.017(3) 0.031(3) -0.005(2) -0.008(2) 0.006(2)
O39 0.030(3) 0.034(4) 0.028(3) 0.006(3) 0.000(2) -0.001(3)
O40 0.031(3) 0.067(5) 0.041(4) 0.005(4) 0.002(3) 0.001(3)
O41 0.027(3) 0.019(3) 0.026(3) 0.001(2) -0.013(2) 0.001(2)
O42 0.037(3) 0.014(3) 0.034(3) -0.009(2) 0.003(2) 0.002(2)

loop_
_atom_type_symbol
_atom_type_description
_atom_type_scat_dispersion_real
_atom_type_scat_dispersion_imag
_atom_type_scat_source
C C 0.0033 0.0016 'International Tables Vol C Tables 4.2.6.8 and 6.1.1.4'
H H 0.0000 0.0000 'International Tables Vol C Tables 4.2.6.8 and 6.1.1.4'
N N 0.0061 0.0033 'International Tables Vol C Tables 4.2.6.8 and 6.1.1.4'
O O 0.0106 0.0060 'International Tables Vol C Tables 4.2.6.8 and 6.1.1.4'
Cu Cu 0.3201 1.2651 'International Tables Vol C Tables 4.2.6.8 and 6.1.1.4'
Mo Mo -1.6832 0.6857 'International Tables Vol C Tables 4.2.6.8 and 6.1.1.4'
P P 0.1023 0.0942 'International Tables Vol C Tables 4.2.6.8 and 6.1.1.4'
F F 0.0171 0.0103 'International Tables Vol C Tables 4.2.6.8 and 6.1.1.4'

loop_
_geom_angle_atom_site_label_1
_geom_angle_atom_site_label_2
_geom_angle_atom_site_label_3
_geom_angle
_geom_angle_site_symmetry_1
_geom_angle_site_symmetry_3
_geom_angle_publ_flag
O42 Cu1 O42 78.4(3) 3_656 . ?
O42 Cu1 N8 170.2(3) 3_656 . ?
O42 Cu1 N8 91.9(3) . . ?
O42 Cu1 N10 91.9(3) 3_656 . ?
O42 Cu1 N10 168.3(3) . . ?
N8 Cu1 N10 97.9(3) . . ?
O42 Cu1 Cu1 39.28(16) 3_656 3_656 ?
O42 Cu1 Cu1 39.14(17) . 3_656 ?
N8 Cu1 Cu1 131.0(2) . 3_656 ?
N10 Cu1 Cu1 130.8(2) . 3_656 ?
N7 Cu4 N6 171.2(3) . . ?
O41 Cu2 O41 79.5(2) 3_566 . ?
O41 Cu2 N2 169.7(2) 3_566 . ?
O41 Cu2 N2 90.4(2) . . ?
O41 Cu2 N4 91.7(2) 3_566 1_455 ?
O41 Cu2 N4 169.1(3) . 1_455 ?
N2 Cu2 N4 98.0(3) . 1_455 ?
O41 Cu2 Cu2 39.83(15) 3_566 3_566 ?
O41 Cu2 Cu2 39.67(15) . 3_566 ?
N2 Cu2 Cu2 130.07(19) . 3_566 ?
N4 Cu2 Cu2 131.2(2) 1_455 3_566 ?
N3 Cu3 N12 173.7(3) . . ?
N3 Cu3 O3W 92.3(3) . . ?
N12 Cu3 O3W 90.2(3) . . ?
N3 Cu3 O2W 93.7(3) . . ?
N12 Cu3 O2W 91.9(3) . . ?
O3W Cu3 O2W 93.3(3) . . ?
N3 Cu3 O1W 89.9(3) . . ?
N12 Cu3 O1W 87.4(3) . . ?
O3W Cu3 O1W 177.4(3) . . ?
O2W Cu3 O1W 87.8(3) . . ?
N3 Cu3 O25 88.0(3) . . ?
N12 Cu3 O25 86.1(3) . . ?
O3W Cu3 O25 93.0(3) . . ?
O2W Cu3 O25 173.5(2) . . ?
O1W Cu3 O25 85.9(2) . . ?
O2 Mo1 O7 102.7(3) . 4_665 ?
O2 Mo1 O3 101.4(3) . . ?
O7 Mo1 O3 88.6(3) 4_665 . ?
O2 Mo1 O36 99.6(3) . 4_665 ?
O7 Mo1 O36 89.6(3) 4_665 4_665 ?
O3 Mo1 O36 158.8(2) . 4_665 ?
O2 Mo1 O11 99.3(3) . . ?
O7 Mo1 O11 157.9(2) 4_665 . ?
O3 Mo1 O11 88.6(3) . . ?
O36 Mo1 O11 85.2(3) 4_665 . ?
O2 Mo1 O37 169.3(3) . . ?
O7 Mo1 O37 86.3(2) 4_665 . ?
O3 Mo1 O37 84.3(2) . . ?
O36 Mo1 O37 74.5(2) 4_665 . ?
O11 Mo1 O37 71.6(2) . . ?
O1 Mo2 O5 102.0(3) . . ?
O1 Mo2 O4 102.2(3) . . ?
O5 Mo2 O4 91.0(3) . . ?
O1 Mo2 O6 98.7(3) . . ?
O5 Mo2 O6 89.9(3) . . ?
O4 Mo2 O6 158.4(3) . . ?
O1 Mo2 O3 100.8(3) . . ?
O5 Mo2 O3 157.1(3) . . ?
O4 Mo2 O3 86.7(3) . . ?
O6 Mo2 O3 84.1(2) . . ?
O1 Mo2 O39 174.9(3) . . ?
O5 Mo2 O39 73.7(2) . . ?
O4 Mo2 O39 75.3(2) . . ?
O6 Mo2 O39 84.3(2) . . ?
O3 Mo2 O39 83.7(2) . . ?
O14 Mo3 O13 102.5(4) . . ?
O14 Mo3 O11 101.3(3) . . ?
O13 Mo3 O11 90.1(3) . . ?
O14 Mo3 O16 102.9(3) . . ?
O13 Mo3 O16 87.1(3) . . ?
O11 Mo3 O16 155.7(3) . . ?
O14 Mo3 O20 100.2(4) . . ?
O13 Mo3 O20 157.2(3) . . ?
O11 Mo3 O20 85.8(3) . . ?
O16 Mo3 O20 87.5(3) . . ?
O14 Mo3 O37 170.1(3) . . ?
O13 Mo3 O37 84.9(2) . . ?
O11 Mo3 O37 71.9(2) . . ?
O16 Mo3 O37 83.8(2) . . ?
O20 Mo3 O37 72.5(2) . . ?
O12 Mo4 O4 98.6(4) . . ?
O12 Mo4 O13 101.1(4) . . ?
O4 Mo4 O13 89.2(3) . . ?
O12 Mo4 O40 97.7(4) . . ?
O4 Mo4 O40 89.2(3) . . ?
O13 Mo4 O40 161.2(3) . . ?
O12 Mo4 O15 100.9(4) . . ?
O4 Mo4 O15 160.4(3) . . ?
O13 Mo4 O15 84.9(3) . . ?
O40 Mo4 O15 90.5(3) . . ?
O12 Mo4 O39 169.9(4) . . ?
O4 Mo4 O39 74.4(2) . . ?
O13 Mo4 O39 86.3(2) . . ?
O40 Mo4 O39 75.3(2) . . ?
O15 Mo4 O39 86.5(3) . . ?
O17 Mo5 O15 103.0(4) . . ?
O17 Mo5 O16 102.7(3) . . ?
O15 Mo5 O16 88.6(3) . . ?
O17 Mo5 O18 100.8(3) . . ?
O15 Mo5 O18 92.0(3) . . ?
O16 Mo5 O18 155.8(3) . . ?
O17 Mo5 O19 98.5(3) . . ?
O15 Mo5 O19 158.5(3) . . ?
O16 Mo5 O19 86.3(3) . . ?
O18 Mo5 O19 84.3(3) . . ?
O17 Mo5 O38 168.4(3) . . ?
O15 Mo5 O38 86.7(3) . . ?
O16 Mo5 O38 83.6(2) . . ?
O18 Mo5 O38 72.3(2) . . ?
O19 Mo5 O38 71.9(2) . . ?
O30 Mo6 O40 101.5(4) . . ?
O30 Mo6 O31 102.7(3) . . ?
O40 Mo6 O31 93.9(3) . . ?
O30 Mo6 O5 100.1(3) . . ?
O40 Mo6 O5 89.0(3) . . ?
O31 Mo6 O5 155.9(3) . . ?
O30 Mo6 O28 98.6(3) . . ?
O40 Mo6 O28 159.7(3) . . ?
O31 Mo6 O28 84.6(2) . . ?
O5 Mo6 O28 84.5(2) . . ?
O30 Mo6 O39 172.4(3) . . ?
O40 Mo6 O39 77.5(3) . . ?
O31 Mo6 O39 84.9(2) . . ?
O5 Mo6 O39 72.4(2) . . ?
O28 Mo6 O39 82.1(2) . . ?
O35 Mo7 O20 102.3(3) . 4_566 ?
O35 Mo7 O33 102.6(3) . . ?
O20 Mo7 O33 154.9(3) 4_566 . ?
O35 Mo7 O36 100.8(3) . . ?
O20 Mo7 O36 88.6(3) 4_566 . ?
O33 Mo7 O36 89.2(3) . . ?
O35 Mo7 O34 102.2(3) . . ?
O20 Mo7 O34 87.4(3) 4_566 . ?
O33 Mo7 O34 85.0(3) . . ?
O36 Mo7 O34 157.0(3) . . ?
O35 Mo7 O37 172.3(3) . 4_566 ?
O20 Mo7 O37 72.8(2) 4_566 4_566 ?
O33 Mo7 O37 82.7(2) . 4_566 ?
O36 Mo7 O37 73.5(2) . 4_566 ?
O34 Mo7 O37 83.7(2) . 4_566 ?
O8 Mo8 O6 102.6(3) . 4_566 ?
O8 Mo8 O9 98.0(3) . . ?
O6 Mo8 O9 90.6(2) 4_566 . ?
O8 Mo8 O10 99.3(3) . . ?
O6 Mo8 O10 158.0(2) 4_566 . ?
O9 Mo8 O10 87.6(2) . . ?
O8 Mo8 O7 102.4(3) . . ?
O6 Mo8 O7 86.1(3) 4_566 . ?
O9 Mo8 O7 159.5(2) . . ?
O10 Mo8 O7 88.0(2) . . ?
O8 Mo8 O32 169.1(3) . . ?
O6 Mo8 O32 85.5(2) 4_566 . ?
O9 Mo8 O32 74.3(2) . . ?
O10 Mo8 O32 72.9(2) . . ?
O7 Mo8 O32 85.3(2) . . ?
O25 Mo9 O10 100.5(3) . . ?
O25 Mo9 O24 101.8(3) . . ?
O10 Mo9 O24 157.7(2) . . ?
O25 Mo9 O26 100.6(3) . . ?
O10 Mo9 O26 86.7(2) . . ?
O24 Mo9 O26 89.6(2) . . ?
O25 Mo9 O33 103.0(3) . . ?
O10 Mo9 O33 88.4(2) . . ?
O24 Mo9 O33 86.1(3) . . ?
O26 Mo9 O33 156.3(2) . . ?
O25 Mo9 O32 171.1(3) . . ?
O10 Mo9 O32 74.0(2) . . ?
O24 Mo9 O32 84.0(2) . . ?
O26 Mo9 O32 72.4(2) . . ?
O33 Mo9 O32 84.0(2) . . ?
O27 Mo10 O28 104.4(3) . 4_566 ?
O27 Mo10 O9 99.9(3) . . ?
O28 Mo10 O9 92.5(2) 4_566 . ?
O27 Mo10 O29 102.1(3) . . ?
O28 Mo10 O29 87.6(2) 4_566 . ?
O9 Mo10 O29 157.3(2) . . ?
O27 Mo10 O26 98.0(3) . . ?
O28 Mo10 O26 157.6(3) 4_566 . ?
O9 Mo10 O26 85.1(2) . . ?
O29 Mo10 O26 86.3(2) . . ?
O27 Mo10 O32 168.8(2) . . ?
O28 Mo10 O32 86.1(2) 4_566 . ?
O9 Mo10 O32 75.4(2) . . ?
O29 Mo10 O32 82.0(2) . . ?
O26 Mo10 O32 71.7(2) . . ?
O23 Mo11 O34 102.6(3) . . ?
O23 Mo11 O19 101.0(3) . 4_566 ?
O34 Mo11 O19 93.4(3) . 4_566 ?
O23 Mo11 O24 100.4(3) . . ?
O34 Mo11 O24 87.4(3) . . ?
O19 Mo11 O24 157.8(3) 4_566 . ?
O23 Mo11 O22 97.6(3) . . ?
O34 Mo11 O22 159.2(3) . . ?
O19 Mo11 O22 87.3(3) 4_566 . ?
O24 Mo11 O22 84.4(2) . . ?
O23 Mo11 O38 169.5(2) . 4_566 ?
O34 Mo11 O38 87.1(2) . 4_566 ?
O19 Mo11 O38 74.0(2) 4_566 4_566 ?
O24 Mo11 O38 84.0(2) . 4_566 ?
O22 Mo11 O38 73.1(2) . 4_566 ?
O21 Mo12 O29 102.1(3) . 4_665 ?
O21 Mo12 O22 102.1(3) . 4_665 ?
O29 Mo12 O22 89.4(2) 4_665 4_665 ?
O21 Mo12 O18 101.5(3) . . ?
O29 Mo12 O18 156.2(2) 4_665 . ?
O22 Mo12 O18 88.7(3) 4_665 . ?
O21 Mo12 O31 99.9(3) . . ?
O29 Mo12 O31 85.3(2) 4_665 . ?
O22 Mo12 O31 158.0(3) 4_665 . ?
O18 Mo12 O31 87.6(3) . . ?
O21 Mo12 O38 173.9(3) . . ?
O29 Mo12 O38 83.5(2) 4_665 . ?
O22 Mo12 O38 75.3(2) 4_665 . ?
O18 Mo12 O38 73.0(2) . . ?
O31 Mo12 O38 82.8(2) . . ?
O39 P1 O37 109.9(3) 4_566 4_566 ?
O39 P1 O32 109.5(3) 4_566 . ?
O37 P1 O32 110.0(3) 4_566 . ?
O39 P1 O38 110.1(3) 4_566 4_566 ?
O37 P1 O38 109.1(3) 4_566 4_566 ?
O32 P1 O38 108.3(3) . 4_566 ?
N1 C1 N3 110.1(7) . . ?
N1 C1 H1 125.0 . . ?
N3 C1 H1 125.0 . . ?
N2 C2 N3 113.8(7) . . ?
N2 C2 H2 123.1 . . ?
N3 C2 H2 123.1 . . ?
N1 C3 C7 112.4(6) . . ?
N1 C3 H3A 109.1 . . ?
C7 C3 H3A 109.1 . . ?
N1 C3 H3B 109.1 . . ?
C7 C3 H3B 109.1 . . ?
H3A C3 H3B 107.9 . . ?
N4 C4 N6 112.3(7) . . ?
N4 C4 H4 123.9 . . ?
N6 C4 H4 123.9 . . ?
N6 C5 N5 109.6(7) . . ?
N6 C5 H5 125.2 . . ?
N5 C5 H5 125.2 . . ?
N5 C6 C7 112.6(6) . 3_666 ?
N5 C6 H6A 109.1 . . ?
C7 C6 H6A 109.1 3_666 . ?
N5 C6 H6B 109.1 . . ?
C7 C6 H6B 109.1 3_666 . ?
H6A C6 H6B 107.8 . . ?
O41 C7 C3 110.1(6) . . ?
O41 C7 C8 110.3(6) . . ?
C3 C7 C8 113.1(6) . . ?
O41 C7 C6 106.9(6) . 3_666 ?
C3 C7 C6 105.4(6) . 3_666 ?
C8 C7 C6 110.8(6) . 3_666 ?
C9 C8 C13 117.1(8) . . ?
C9 C8 C7 121.0(7) . . ?
C13 C8 C7 121.8(7) . . ?
F2 C9 C8 120.4(8) . . ?
F2 C9 C10 116.0(9) . . ?
C8 C9 C10 123.6(10) . . ?
C11 C10 C9 115.9(10) . . ?
C11 C10 H10 122.1 . . ?
C9 C10 H10 122.1 . . ?
F1 C11 C10 118.6(11) . . ?
F1 C11 C12 118.8(12) . . ?
C10 C11 C12 122.6(10) . . ?
C11 C12 C13 121.4(10) . . ?
C11 C12 H12 119.3 . . ?
C13 C12 H12 119.3 . . ?
C12 C13 C8 119.4(9) . . ?
C12 C13 H13 120.3 . . ?
C8 C13 H13 120.3 . . ?
N12 C14 N11 111.2(7) . . ?
N12 C14 H14 124.4 . . ?
N11 C14 H14 124.4 . . ?
N10 C15 N12 113.5(8) . . ?
N10 C15 H15 123.2 . . ?
N12 C15 H15 123.2 . . ?
N11 C16 C20 110.7(6) . 3_656 ?
N11 C16 H16A 109.5 . . ?
C20 C16 H16A 109.5 3_656 . ?
N11 C16 H16B 109.5 . . ?
C20 C16 H16B 109.5 3_656 . ?
H16A C16 H16B 108.1 . . ?
N9 C17 N7 110.5(8) . . ?
N9 C17 H17 124.7 . . ?
N7 C17 H17 124.7 . . ?
N8 C18 N7 113.3(8) . . ?
N8 C18 H18 123.3 . . ?
N7 C18 H18 123.3 . . ?
N9 C19 C20 112.3(6) . . ?
N9 C19 H19A 109.1 . . ?
C20 C19 H19A 109.1 . . ?
N9 C19 H19B 109.1 . . ?
C20 C19 H19B 109.1 . . ?
H19A C19 H19B 107.9 . . ?
O42 C20 C21 110.0(7) . . ?
O42 C20 C19 109.0(6) . . ?
C21 C20 C19 113.6(7) . . ?
O42 C20 C16 107.8(6) . 3_656 ?
C21 C20 C16 112.4(7) . 3_656 ?
C19 C20 C16 103.7(6) . 3_656 ?
C26 C21 C22 114.5(9) . . ?
C26 C21 C20 123.4(9) . . ?
C22 C21 C20 122.2(9) . . ?
F4 C22 C23 119.1(11) . . ?
F4 C22 C21 118.4(9) . . ?
C23 C22 C21 122.5(12) . . ?
C24 C23 C22 117.9(13) . . ?
C24 C23 H23 121.1 . . ?
C22 C23 H23 121.1 . . ?
C25 C24 F3 120.8(15) . . ?
C25 C24 C23 122.4(12) . . ?
F3 C24 C23 116.6(14) . . ?
C24 C25 C26 119.2(13) . . ?
C24 C25 H25 120.4 . . ?
C26 C25 H25 120.4 . . ?
C21 C26 C25 123.5(12) . . ?
C21 C26 H26 118.3 . . ?
C25 C26 H26 118.3 . . ?
C1 N1 N2 108.7(7) . . ?
C1 N1 C3 127.2(7) . . ?
N2 N1 C3 123.7(6) . . ?
C2 N2 N1 104.4(6) . . ?
C2 N2 Cu2 131.9(5) . . ?
N1 N2 Cu2 122.5(5) . . ?
C1 N3 C2 103.0(6) . . ?
C1 N3 Cu3 130.1(5) . . ?
C2 N3 Cu3 125.9(5) . . ?
C4 N4 N5 104.6(6) . . ?
C4 N4 Cu2 135.4(5) . 1_655 ?
N5 N4 Cu2 119.1(5) . 1_655 ?
C5 N5 N4 107.8(6) . . ?
C5 N5 C6 130.6(7) . . ?
N4 N5 C6 121.6(6) . . ?
C5 N6 C4 105.7(7) . . ?
C5 N6 Cu4 126.0(6) . . ?
C4 N6 Cu4 128.3(6) . . ?
C18 N7 C17 103.5(7) . . ?
C18 N7 Cu4 121.5(6) . . ?
C17 N7 Cu4 132.7(6) . . ?
C18 N8 N9 105.7(7) . . ?
C18 N8 Cu1 131.9(6) . . ?
N9 N8 Cu1 122.4(5) . . ?
C17 N9 N8 107.0(7) . . ?
C17 N9 C19 128.7(7) . . ?
N8 N9 C19 123.8(7) . . ?
C15 N10 N11 103.0(7) . . ?
C15 N10 Cu1 134.6(6) . . ?
N11 N10 Cu1 122.1(5) . . ?
C14 N11 N10 109.1(7) . . ?
C14 N11 C16 129.6(8) . . ?
N10 N11 C16 121.4(7) . . ?
C14 N12 C15 103.2(7) . . ?
C14 N12 Cu3 130.5(6) . . ?
C15 N12 Cu3 126.1(5) . . ?
Mo1 O3 Mo2 149.5(3) . . ?
Mo2 O4 Mo4 121.6(3) . . ?
Mo2 O5 Mo6 123.9(3) . . ?
Mo8 O6 Mo2 151.1(4) 4_665 . ?
Mo1 O7 Mo8 147.9(3) 4_566 . ?
Mo10 O9 Mo8 122.4(3) . . ?
Mo9 O10 Mo8 124.3(3) . . ?
Mo3 O11 Mo1 126.1(3) . . ?
Mo3 O13 Mo4 149.9(4) . . ?
Mo5 O15 Mo4 149.2(4) . . ?
Mo5 O16 Mo3 147.8(4) . . ?
Mo12 O18 Mo5 124.6(3) . . ?
Mo11 O19 Mo5 124.1(3) 4_665 . ?
Mo7 O20 Mo3 125.9(3) 4_665 . ?
Mo12 O22 Mo11 121.1(3) 4_566 . ?
Mo9 O24 Mo11 148.2(3) . . ?
Mo9 O25 Cu3 148.6(4) . . ?
Mo9 O26 Mo10 124.6(3) . . ?
Mo10 O28 Mo6 149.3(4) 4_665 . ?
Mo12 O29 Mo10 151.4(3) 4_566 . ?
Mo6 O31 Mo12 153.1(3) . . ?
P1 O32 Mo10 125.7(3) . . ?
P1 O32 Mo9 126.9(3) . . ?
Mo10 O32 Mo9 91.21(18) . . ?
P1 O32 Mo8 124.6(3) . . ?
Mo10 O32 Mo8 87.77(18) . . ?
Mo9 O32 Mo8 88.74(16) . . ?
Mo7 O33 Mo9 152.3(3) . . ?
Mo11 O34 Mo7 150.8(4) . . ?
Mo7 O36 Mo1 124.0(3) . 4_566 ?
P1 O37 Mo1 125.2(3) 4_665 . ?
P1 O37 Mo3 126.0(3) 4_665 . ?
Mo1 O37 Mo3 90.31(18) . . ?
P1 O37 Mo7 126.7(3) 4_665 4_665 ?
Mo1 O37 Mo7 88.05(17) . 4_665 ?
Mo3 O37 Mo7 88.64(19) . 4_665 ?
P1 O38 Mo11 125.0(3) 4_665 4_665 ?
P1 O38 Mo12 125.4(3) 4_665 . ?
Mo11 O38 Mo12 90.27(18) 4_665 . ?
P1 O38 Mo5 125.1(3) 4_665 . ?
Mo11 O38 Mo5 89.98(18) 4_665 . ?
Mo12 O38 Mo5 90.14(16) . . ?
P1 O39 Mo6 127.3(3) 4_665 . ?
P1 O39 Mo2 127.6(3) 4_665 . ?
Mo6 O39 Mo2 89.5(2) . . ?
P1 O39 Mo4 124.7(3) 4_665 . ?
Mo6 O39 Mo4 86.61(18) . . ?
Mo2 O39 Mo4 88.32(18) . . ?
Mo6 O40 Mo4 120.6(3) . . ?
C7 O41 Cu2 129.6(4) . 3_566 ?
C7 O41 Cu2 128.4(4) . . ?
Cu2 O41 Cu2 100.5(2) 3_566 . ?
C20 O42 Cu1 128.9(5) . 3_656 ?
C20 O42 Cu1 129.4(5) . . ?
Cu1 O42 Cu1 101.6(3) 3_656 . ?

loop_
_geom_bond_atom_site_label_1
_geom_bond_atom_site_label_2
_geom_bond_distance
_geom_bond_site_symmetry_2
_geom_bond_publ_flag
Cu1 O42 1.924(6) 3_656 ?
Cu1 O42 1.930(5) . ?
Cu1 N8 1.968(7) . ?
Cu1 N10 1.975(7) . ?
Cu1 Cu1 2.9866(19) 3_656 ?
Cu4 N7 1.918(7) . ?
Cu4 N6 1.933(7) . ?
Cu2 O41 1.930(5) 3_566 ?
Cu2 O41 1.937(5) . ?
Cu2 N2 1.973(6) . ?
Cu2 N4 1.993(6) 1_455 ?
Cu2 Cu2 2.9732(19) 3_566 ?
Cu3 N3 1.983(6) . ?
Cu3 N12 1.986(7) . ?
Cu3 O3W 2.101(8) . ?
Cu3 O2W 2.104(6) . ?
Cu3 O1W 2.175(6) . ?
Cu3 O25 2.212(6) . ?
Mo1 O2 1.697(6) . ?
Mo1 O7 1.869(6) 4_665 ?
Mo1 O3 1.901(6) . ?
Mo1 O36 1.924(7) 4_665 ?
Mo1 O11 1.963(6) . ?
Mo1 O37 2.418(5) . ?
Mo2 O1 1.671(6) . ?
Mo2 O5 1.870(6) . ?
Mo2 O4 1.907(7) . ?
Mo2 O6 1.941(5) . ?
Mo2 O3 1.947(6) . ?
Mo2 O39 2.407(6) . ?
Mo3 O14 1.676(7) . ?
Mo3 O13 1.864(8) . ?
Mo3 O11 1.903(6) . ?
Mo3 O16 1.926(6) . ?
Mo3 O20 1.948(7) . ?
Mo3 O37 2.443(6) . ?
Mo4 O12 1.835(11) . ?
Mo4 O4 1.946(7) . ?
Mo4 O13 1.946(7) . ?
Mo4 O40 1.954(8) . ?
Mo4 O15 1.960(7) . ?
Mo4 O39 2.419(6) . ?
Mo5 O17 1.690(7) . ?
Mo5 O15 1.820(7) . ?
Mo5 O16 1.913(6) . ?
Mo5 O18 1.953(6) . ?
Mo5 O19 1.988(7) . ?
Mo5 O38 2.427(5) . ?
Mo6 O30 1.725(8) . ?
Mo6 O40 1.851(7) . ?
Mo6 O31 1.888(6) . ?
Mo6 O5 1.963(6) . ?
Mo6 O28 1.984(6) . ?
Mo6 O39 2.401(6) . ?
Mo7 O35 1.725(7) . ?
Mo7 O20 1.900(7) 4_566 ?
Mo7 O33 1.908(6) . ?
Mo7 O36 1.918(6) . ?
Mo7 O34 1.932(6) . ?
Mo7 O37 2.462(6) 4_566 ?
Mo8 O8 1.743(7) . ?
Mo8 O6 1.903(5) 4_566 ?
Mo8 O9 1.915(5) . ?
Mo8 O10 1.922(6) . ?
Mo8 O7 1.937(6) . ?
Mo8 O32 2.439(5) . ?
Mo9 O25 1.717(6) . ?
Mo9 O10 1.908(6) . ?
Mo9 O24 1.910(6) . ?
Mo9 O26 1.912(6) . ?
Mo9 O33 1.917(6) . ?
Mo9 O32 2.404(5) . ?
Mo10 O27 1.693(6) . ?
Mo10 O28 1.853(6) 4_566 ?
Mo10 O9 1.910(5) . ?
Mo10 O29 1.917(5) . ?
Mo10 O26 1.964(5) . ?
Mo10 O32 2.398(5) . ?
Mo11 O23 1.667(7) . ?
Mo11 O34 1.861(6) . ?
Mo11 O19 1.882(7) 4_566 ?
Mo11 O24 1.942(6) . ?
Mo11 O22 2.036(7) . ?
Mo11 O38 2.410(6) 4_566 ?
Mo12 O21 1.680(5) . ?
Mo12 O29 1.882(6) 4_665 ?
Mo12 O22 1.892(6) 4_665 ?
Mo12 O18 1.920(6) . ?
Mo12 O31 1.923(6) . ?
Mo12 O38 2.416(5) . ?
P1 O39 1.522(6) 4_566 ?
P1 O37 1.526(6) 4_566 ?
P1 O32 1.533(5) . ?
P1 O38 1.557(5) 4_566 ?
F1 C11 1.334(12) . ?
F2 C9 1.352(11) . ?
F3 C24 1.344(13) . ?
F4 C22 1.360(14) . ?
C1 N1 1.323(10) . ?
C1 N3 1.337(11) . ?
C1 H1 0.9300 . ?
C2 N2 1.302(10) . ?
C2 N3 1.340(10) . ?
C2 H2 0.9300 . ?
C3 N1 1.461(10) . ?
C3 C7 1.528(10) . ?
C3 H3A 0.9700 . ?
C3 H3B 0.9700 . ?
C4 N4 1.321(10) . ?
C4 N6 1.326(10) . ?
C4 H4 0.9300 . ?
C5 N6 1.325(11) . ?
C5 N5 1.332(10) . ?
C5 H5 0.9300 . ?
C6 N5 1.432(10) . ?
C6 C7 1.546(10) 3_666 ?
C6 H6A 0.9700 . ?
C6 H6B 0.9700 . ?
C7 O41 1.430(8) . ?
C7 C8 1.545(11) . ?
C7 C6 1.546(10) 3_666 ?
C8 C9 1.378(12) . ?
C8 C13 1.395(11) . ?
C9 C10 1.425(15) . ?
C10 C11 1.340(17) . ?
C10 H10 0.9300 . ?
C11 C12 1.363(16) . ?
C12 C13 1.378(13) . ?
C12 H12 0.9300 . ?
C13 H13 0.9300 . ?
C14 N12 1.301(11) . ?
C14 N11 1.305(11) . ?
C14 H14 0.9300 . ?
C15 N10 1.299(10) . ?
C15 N12 1.356(10) . ?
C15 H15 0.9300 . ?
C16 N11 1.481(10) . ?
C16 C20 1.570(11) 3_656 ?
C16 H16A 0.9700 . ?
C16 H16B 0.9700 . ?
C17 N9 1.331(11) . ?
C17 N7 1.344(11) . ?
C17 H17 0.9300 . ?
C18 N8 1.309(10) . ?
C18 N7 1.321(11) . ?
C18 H18 0.9300 . ?
C19 N9 1.452(10) . ?
C19 C20 1.530(11) . ?
C19 H19A 0.9700 . ?
C19 H19B 0.9700 . ?
C20 O42 1.420(9) . ?
C20 C21 1.494(11) . ?
C20 C16 1.570(11) 3_656 ?
C21 C26 1.367(13) . ?
C21 C22 1.422(13) . ?
C22 C23 1.387(17) . ?
C23 C24 1.37(2) . ?
C23 H23 0.9300 . ?
C24 C25 1.32(2) . ?
C25 C26 1.395(15) . ?
C25 H25 0.9300 . ?
C26 H26 0.9300 . ?
N1 N2 1.347(8) . ?
N4 N5 1.375(8) . ?
N4 Cu2 1.993(6) 1_655 ?
N8 N9 1.348(9) . ?
N10 N11 1.363(10) . ?
O6 Mo8 1.903(5) 4_665 ?
O7 Mo1 1.869(6) 4_566 ?
O19 Mo11 1.882(7) 4_665 ?
O20 Mo7 1.900(7) 4_665 ?
O22 Mo12 1.892(6) 4_566 ?
O28 Mo10 1.853(6) 4_665 ?
O29 Mo12 1.882(6) 4_566 ?
O36 Mo1 1.924(7) 4_566 ?
O37 P1 1.526(6) 4_665 ?
O37 Mo7 2.462(6) 4_665 ?
O38 P1 1.557(5) 4_665 ?
O38 Mo11 2.410(6) 4_665 ?
O39 P1 1.522(6) 4_665 ?
O41 Cu2 1.930(5) 3_566 ?
O42 Cu1 1.924(6) 3_656 ?

loop_
_geom_torsion_atom_site_label_1
_geom_torsion_atom_site_label_2
_geom_torsion_atom_site_label_3
_geom_torsion_atom_site_label_4
_geom_torsion
_geom_torsion_site_symmetry_1
_geom_torsion_site_symmetry_2
_geom_torsion_site_symmetry_3
_geom_torsion_site_symmetry_4
_geom_torsion_publ_flag
N1 C3 C7 O41 62.6(8) . . . . ?
N1 C3 C7 C8 -61.3(8) . . . . ?
N1 C3 C7 C6 177.5(6) . . . 3_666 ?
O41 C7 C8 C9 174.8(8) . . . . ?
C3 C7 C8 C9 -61.4(10) . . . . ?
C6 C7 C8 C9 56.6(10) 3_666 . . . ?
O41 C7 C8 C13 -1.7(11) . . . . ?
C3 C7 C8 C13 122.1(8) . . . . ?
C6 C7 C8 C13 -119.9(8) 3_666 . . . ?
C13 C8 C9 F2 179.9(9) . . . . ?
C7 C8 C9 F2 3.2(14) . . . . ?
C13 C8 C9 C10 -1.0(15) . . . . ?
C7 C8 C9 C10 -177.7(9) . . . . ?
F2 C9 C10 C11 179.8(10) . . . . ?
C8 C9 C10 C11 0.7(16) . . . . ?
C9 C10 C11 F1 -179.9(10) . . . . ?
C9 C10 C11 C12 -0.9(18) . . . . ?
F1 C11 C12 C13 -179.4(10) . . . . ?
C10 C11 C12 C13 1.6(19) . . . . ?
C11 C12 C13 C8 -1.9(16) . . . . ?
C9 C8 C13 C12 1.6(14) . . . . ?
C7 C8 C13 C12 178.2(8) . . . . ?
N9 C19 C20 O42 63.1(8) . . . . ?
N9 C19 C20 C21 -60.0(9) . . . . ?
N9 C19 C20 C16 177.7(7) . . . 3_656 ?
O42 C20 C21 C26 1.1(12) . . . . ?
C19 C20 C21 C26 123.7(10) . . . . ?
C16 C20 C21 C26 -118.9(10) 3_656 . . . ?
O42 C20 C21 C22 179.4(9) . . . . ?
C19 C20 C21 C22 -58.1(12) . . . . ?
C16 C20 C21 C22 59.3(12) 3_656 . . . ?
C26 C21 C22 F4 179.4(12) . . . . ?
C20 C21 C22 F4 1.0(17) . . . . ?
C26 C21 C22 C23 0.4(19) . . . . ?
C20 C21 C22 C23 -178.0(13) . . . . ?
F4 C22 C23 C24 178.8(16) . . . . ?
C21 C22 C23 C24 -2(3) . . . . ?
C22 C23 C24 C25 5(3) . . . . ?
C22 C23 C24 F3 179.6(15) . . . . ?
F3 C24 C25 C26 179.8(14) . . . . ?
C23 C24 C25 C26 -6(3) . . . . ?
C22 C21 C26 C25 -1.2(18) . . . . ?
C20 C21 C26 C25 177.1(11) . . . . ?
C24 C25 C26 C21 4(2) . . . . ?
N3 C1 N1 N2 1.2(9) . . . . ?
N3 C1 N1 C3 173.9(7) . . . . ?
C7 C3 N1 C1 141.4(8) . . . . ?
C7 C3 N1 N2 -46.9(10) . . . . ?
N3 C2 N2 N1 0.8(9) . . . . ?
N3 C2 N2 Cu2 -166.3(5) . . . . ?
C1 N1 N2 C2 -1.2(8) . . . . ?
C3 N1 N2 C2 -174.2(7) . . . . ?
C1 N1 N2 Cu2 167.5(6) . . . . ?
C3 N1 N2 Cu2 -5.6(10) . . . . ?
O41 Cu2 N2 C2 -176.9(12) 3_566 . . . ?
O41 Cu2 N2 C2 -164.7(8) . . . . ?
N4 Cu2 N2 C2 22.2(8) 1_455 . . . ?
Cu2 Cu2 N2 C2 -166.5(6) 3_566 . . . ?
O41 Cu2 N2 N1 17.9(18) 3_566 . . . ?
O41 Cu2 N2 N1 30.2(6) . . . . ?
N4 Cu2 N2 N1 -142.9(6) 1_455 . . . ?
Cu2 Cu2 N2 N1 28.3(7) 3_566 . . . ?
N1 C1 N3 C2 -0.7(9) . . . . ?
N1 C1 N3 Cu3 -169.3(5) . . . . ?
N2 C2 N3 C1 -0.1(9) . . . . ?
N2 C2 N3 Cu3 169.2(5) . . . . ?
O3W Cu3 N3 C1 -8.6(7) . . . . ?
O2W Cu3 N3 C1 -102.0(7) . . . . ?
O1W Cu3 N3 C1 170.2(7) . . . . ?
O25 Cu3 N3 C1 84.3(7) . . . . ?
O3W Cu3 N3 C2 -174.9(7) . . . . ?
O2W Cu3 N3 C2 91.7(6) . . . . ?
O1W Cu3 N3 C2 3.9(6) . . . . ?
O25 Cu3 N3 C2 -82.0(6) . . . . ?
N6 C4 N4 N5 -0.7(9) . . . . ?
N6 C4 N4 Cu2 167.1(6) . . . 1_655 ?
N6 C5 N5 N4 -1.3(10) . . . . ?
N6 C5 N5 C6 179.9(8) . . . . ?
C4 N4 N5 C5 1.2(9) . . . . ?
Cu2 N4 N5 C5 -169.1(6) 1_655 . . . ?
C4 N4 N5 C6 -179.8(7) . . . . ?
Cu2 N4 N5 C6 9.9(10) 1_655 . . . ?
C7 C6 N5 C5 115.1(10) 3_666 . . . ?
C7 C6 N5 N4 -63.6(9) 3_666 . . . ?
N5 C5 N6 C4 0.8(11) . . . . ?
N5 C5 N6 Cu4 -179.1(6) . . . . ?
N4 C4 N6 C5 0.0(10) . . . . ?
N4 C4 N6 Cu4 179.8(6) . . . . ?
N8 C18 N7 C17 1.3(10) . . . . ?
N8 C18 N7 Cu4 165.7(6) . . . . ?
N9 C17 N7 C18 -1.2(9) . . . . ?
N9 C17 N7 Cu4 -163.0(6) . . . . ?
N7 C18 N8 N9 -1.0(10) . . . . ?
N7 C18 N8 Cu1 178.6(6) . . . . ?
O42 Cu1 N8 C18 -160.6(8) . . . . ?
N10 Cu1 N8 C18 25.7(8) . . . . ?
Cu1 Cu1 N8 C18 -159.7(7) 3_656 . . . ?
O42 Cu1 N8 N9 18.9(6) . . . . ?
N10 Cu1 N8 N9 -154.7(6) . . . . ?
Cu1 Cu1 N8 N9 19.9(7) 3_656 . . . ?
N7 C17 N9 N8 0.6(9) . . . . ?
N7 C17 N9 C19 172.7(7) . . . . ?
C18 N8 N9 C17 0.2(9) . . . . ?
Cu1 N8 N9 C17 -179.5(5) . . . . ?
C18 N8 N9 C19 -172.4(7) . . . . ?
Cu1 N8 N9 C19 8.0(10) . . . . ?
C20 C19 N9 C17 134.7(8) . . . . ?
C20 C19 N9 N8 -54.5(10) . . . . ?
N12 C15 N10 N11 0.7(9) . . . . ?
N12 C15 N10 Cu1 175.4(6) . . . . ?
O42 Cu1 N10 C15 -147.4(9) 3_656 . . . ?
O42 Cu1 N10 C15 -114.1(14) . . . . ?
N8 Cu1 N10 C15 32.6(9) . . . . ?
Cu1 Cu1 N10 C15 -142.0(8) 3_656 . . . ?
O42 Cu1 N10 N11 26.4(6) 3_656 . . . ?
O42 Cu1 N10 N11 59.7(16) . . . . ?
N8 Cu1 N10 N11 -153.6(6) . . . . ?
Cu1 Cu1 N10 N11 31.8(7) 3_656 . . . ?
N12 C14 N11 N10 -0.6(10) . . . . ?
N12 C14 N11 C16 -179.1(7) . . . . ?
C15 N10 N11 C14 -0.1(9) . . . . ?
Cu1 N10 N11 C14 -175.6(6) . . . . ?
C15 N10 N11 C16 178.6(7) . . . . ?
Cu1 N10 N11 C16 3.1(10) . . . . ?
C20 C16 N11 C14 122.8(9) 3_656 . . . ?
C20 C16 N11 N10 -55.6(10) 3_656 . . . ?
N11 C14 N12 C15 1.0(9) . . . . ?
N11 C14 N12 Cu3 176.4(5) . . . . ?
N10 C15 N12 C14 -1.1(10) . . . . ?
N10 C15 N12 Cu3 -176.8(6) . . . . ?
O3W Cu3 N12 C14 74.6(8) . . . . ?
O2W Cu3 N12 C14 167.9(7) . . . . ?
O1W Cu3 N12 C14 -104.4(8) . . . . ?
O25 Cu3 N12 C14 -18.4(7) . . . . ?
O3W Cu3 N12 C15 -110.9(7) . . . . ?
O2W Cu3 N12 C15 -17.6(7) . . . . ?
O1W Cu3 N12 C15 70.1(7) . . . . ?
O25 Cu3 N12 C15 156.1(7) . . . . ?
O2 Mo1 O3 Mo2 -133.9(6) . . . . ?
O7 Mo1 O3 Mo2 -31.2(6) 4_665 . . . ?
O36 Mo1 O3 Mo2 54.2(11) 4_665 . . . ?
O11 Mo1 O3 Mo2 126.9(6) . . . . ?
O37 Mo1 O3 Mo2 55.2(6) . . . . ?
O1 Mo2 O3 Mo1 128.9(6) . . . . ?
O5 Mo2 O3 Mo1 -44.4(11) . . . . ?
O4 Mo2 O3 Mo1 -129.3(7) . . . . ?
O6 Mo2 O3 Mo1 31.1(6) . . . . ?
O39 Mo2 O3 Mo1 -53.7(6) . . . . ?
O1 Mo2 O4 Mo4 -169.6(4) . . . . ?
O5 Mo2 O4 Mo4 -67.1(5) . . . . ?
O6 Mo2 O4 Mo4 25.1(10) . . . . ?
O3 Mo2 O4 Mo4 90.1(4) . . . . ?
O39 Mo2 O4 Mo4 5.7(4) . . . . ?
O12 Mo4 O4 Mo2 166.8(5) . . . . ?
O13 Mo4 O4 Mo2 -92.1(5) . . . . ?
O40 Mo4 O4 Mo2 69.2(4) . . . . ?
O15 Mo4 O4 Mo2 -19.8(12) . . . . ?
O39 Mo4 O4 Mo2 -5.7(4) . . . . ?
O1 Mo2 O5 Mo6 169.8(4) . . . . ?
O4 Mo2 O5 Mo6 67.1(4) . . . . ?
O6 Mo2 O5 Mo6 -91.3(4) . . . . ?
O3 Mo2 O5 Mo6 -16.9(9) . . . . ?
O39 Mo2 O5 Mo6 -7.3(3) . . . . ?
O30 Mo6 O5 Mo2 -171.4(4) . . . . ?
O40 Mo6 O5 Mo2 -69.9(4) . . . . ?
O31 Mo6 O5 Mo2 27.4(9) . . . . ?
O28 Mo6 O5 Mo2 90.8(4) . . . . ?
O39 Mo6 O5 Mo2 7.3(3) . . . . ?
O1 Mo2 O6 Mo8 -136.8(6) . . . 4_665 ?
O5 Mo2 O6 Mo8 121.0(6) . . . 4_665 ?
O4 Mo2 O6 Mo8 28.6(11) . . . 4_665 ?
O3 Mo2 O6 Mo8 -36.8(6) . . . 4_665 ?
O39 Mo2 O6 Mo8 47.4(6) . . . 4_665 ?
O8 Mo8 O7 Mo1 134.8(6) . . . 4_566 ?
O6 Mo8 O7 Mo1 32.8(6) 4_566 . . 4_566 ?
O9 Mo8 O7 Mo1 -48.6(11) . . . 4_566 ?
O10 Mo8 O7 Mo1 -126.0(6) . . . 4_566 ?
O32 Mo8 O7 Mo1 -53.0(6) . . . 4_566 ?
O27 Mo10 O9 Mo8 -171.1(3) . . . . ?
O28 Mo10 O9 Mo8 83.9(4) 4_566 . . . ?
O29 Mo10 O9 Mo8 -5.8(8) . . . . ?
O26 Mo10 O9 Mo8 -73.8(3) . . . . ?
O32 Mo10 O9 Mo8 -1.5(3) . . . . ?
O8 Mo8 O9 Mo10 173.4(4) . . . . ?
O6 Mo8 O9 Mo10 -83.7(4) 4_566 . . . ?
O10 Mo8 O9 Mo10 74.4(4) . . . . ?
O7 Mo8 O9 Mo10 -3.1(9) . . . . ?
O32 Mo8 O9 Mo10 1.4(3) . . . . ?
O25 Mo9 O10 Mo8 169.7(4) . . . . ?
O24 Mo9 O10 Mo8 -11.4(9) . . . . ?
O26 Mo9 O10 Mo8 69.5(4) . . . . ?
O33 Mo9 O10 Mo8 -87.3(4) . . . . ?
O32 Mo9 O10 Mo8 -3.1(3) . . . . ?
O8 Mo8 O10 Mo9 -169.0(4) . . . . ?
O6 Mo8 O10 Mo9 14.3(8) 4_566 . . . ?
O9 Mo8 O10 Mo9 -71.3(4) . . . . ?
O7 Mo8 O10 Mo9 88.7(4) . . . . ?
O32 Mo8 O10 Mo9 3.1(3) . . . . ?
O14 Mo3 O11 Mo1 -171.5(5) . . . . ?
O13 Mo3 O11 Mo1 85.7(5) . . . . ?
O16 Mo3 O11 Mo1 2.6(11) . . . . ?
O20 Mo3 O11 Mo1 -71.9(5) . . . . ?
O37 Mo3 O11 Mo1 1.1(4) . . . . ?
O2 Mo1 O11 Mo3 173.1(5) . . . . ?
O7 Mo1 O11 Mo3 -2.7(11) 4_665 . . . ?
O3 Mo1 O11 Mo3 -85.6(5) . . . . ?
O36 Mo1 O11 Mo3 74.1(5) 4_665 . . . ?
O37 Mo1 O11 Mo3 -1.1(4) . . . . ?
O14 Mo3 O13 Mo4 137.7(7) . . . . ?
O11 Mo3 O13 Mo4 -120.8(7) . . . . ?
O16 Mo3 O13 Mo4 35.1(7) . . . . ?
O20 Mo3 O13 Mo4 -41.4(12) . . . . ?
O37 Mo3 O13 Mo4 -48.9(7) . . . . ?
O12 Mo4 O13 Mo3 -137.7(8) . . . . ?
O4 Mo4 O13 Mo3 123.7(7) . . . . ?
O40 Mo4 O13 Mo3 38.8(14) . . . . ?
O15 Mo4 O13 Mo3 -37.5(7) . . . . ?
O39 Mo4 O13 Mo3 49.3(7) . . . . ?
O17 Mo5 O15 Mo4 -137.9(8) . . . . ?
O16 Mo5 O15 Mo4 -35.2(8) . . . . ?
O18 Mo5 O15 Mo4 120.6(8) . . . . ?
O19 Mo5 O15 Mo4 41.1(14) . . . . ?
O38 Mo5 O15 Mo4 48.5(8) . . . . ?
O12 Mo4 O15 Mo5 137.8(9) . . . . ?
O4 Mo4 O15 Mo5 -35.5(16) . . . . ?
O13 Mo4 O15 Mo5 37.5(8) . . . . ?
O40 Mo4 O15 Mo5 -124.3(8) . . . . ?
O39 Mo4 O15 Mo5 -49.1(8) . . . . ?
O17 Mo5 O16 Mo3 128.9(7) . . . . ?
O15 Mo5 O16 Mo3 25.9(7) . . . . ?
O18 Mo5 O16 Mo3 -65.9(11) . . . . ?
O19 Mo5 O16 Mo3 -133.2(7) . . . . ?
O38 Mo5 O16 Mo3 -61.0(7) . . . . ?
O14 Mo3 O16 Mo5 -127.7(7) . . . . ?
O13 Mo3 O16 Mo5 -25.5(7) . . . . ?
O11 Mo3 O16 Mo5 58.3(12) . . . . ?
O20 Mo3 O16 Mo5 132.4(7) . . . . ?
O37 Mo3 O16 Mo5 59.7(7) . . . . ?
O21 Mo12 O18 Mo5 -176.7(4) . . . . ?
O29 Mo12 O18 Mo5 10.9(10) 4_665 . . . ?
O22 Mo12 O18 Mo5 -74.6(4) 4_665 . . . ?
O31 Mo12 O18 Mo5 83.7(4) . . . . ?
O38 Mo12 O18 Mo5 0.4(4) . . . . ?
O17 Mo5 O18 Mo12 170.0(5) . . . . ?
O15 Mo5 O18 Mo12 -86.4(5) . . . . ?
O16 Mo5 O18 Mo12 4.7(10) . . . . ?
O19 Mo5 O18 Mo12 72.4(4) . . . . ?
O38 Mo5 O18 Mo12 -0.4(4) . . . . ?
O17 Mo5 O19 Mo11 -174.5(4) . . . 4_665 ?
O15 Mo5 O19 Mo11 6.5(10) . . . 4_665 ?
O16 Mo5 O19 Mo11 83.2(4) . . . 4_665 ?
O18 Mo5 O19 Mo11 -74.4(4) . . . 4_665 ?
O38 Mo5 O19 Mo11 -1.3(3) . . . 4_665 ?
O14 Mo3 O20 Mo7 168.9(4) . . . 4_665 ?
O13 Mo3 O20 Mo7 -12.0(9) . . . 4_665 ?
O11 Mo3 O20 Mo7 68.2(4) . . . 4_665 ?
O16 Mo3 O20 Mo7 -88.4(4) . . . 4_665 ?
O37 Mo3 O20 Mo7 -4.1(3) . . . 4_665 ?
O23 Mo11 O22 Mo12 170.7(4) . . . 4_566 ?
O34 Mo11 O22 Mo12 -22.3(10) . . . 4_566 ?
O19 Mo11 O22 Mo12 70.0(4) 4_566 . . 4_566 ?
O24 Mo11 O22 Mo12 -89.5(4) . . . 4_566 ?
O38 Mo11 O22 Mo12 -4.1(3) 4_566 . . 4_566 ?
O25 Mo9 O24 Mo11 130.5(6) . . . . ?
O10 Mo9 O24 Mo11 -48.3(11) . . . . ?
O26 Mo9 O24 Mo11 -128.7(6) . . . . ?
O33 Mo9 O24 Mo11 28.0(6) . . . . ?
O32 Mo9 O24 Mo11 -56.4(6) . . . . ?
O23 Mo11 O24 Mo9 -132.0(6) . . . . ?
O34 Mo11 O24 Mo9 -29.7(6) . . . . ?
O19 Mo11 O24 Mo9 62.8(10) 4_566 . . . ?
O22 Mo11 O24 Mo9 131.2(7) . . . . ?
O38 Mo11 O24 Mo9 57.7(6) 4_566 . . . ?
O10 Mo9 O25 Cu3 -47.6(7) . . . . ?
O24 Mo9 O25 Cu3 132.8(6) . . . . ?
O26 Mo9 O25 Cu3 41.0(7) . . . . ?
O33 Mo9 O25 Cu3 -138.5(6) . . . . ?
N3 Cu3 O25 Mo9 -22.1(6) . . . . ?
N12 Cu3 O25 Mo9 160.1(7) . . . . ?
O3W Cu3 O25 Mo9 70.1(7) . . . . ?
O1W Cu3 O25 Mo9 -112.2(7) . . . . ?
O25 Mo9 O26 Mo10 -171.5(3) . . . . ?
O10 Mo9 O26 Mo10 -71.4(3) . . . . ?
O24 Mo9 O26 Mo10 86.6(3) . . . . ?
O33 Mo9 O26 Mo10 7.2(8) . . . . ?
O32 Mo9 O26 Mo10 2.8(3) . . . . ?
O27 Mo10 O26 Mo9 172.7(3) . . . . ?
O28 Mo10 O26 Mo9 -11.2(8) 4_566 . . . ?
O9 Mo10 O26 Mo9 73.4(3) . . . . ?
O29 Mo10 O26 Mo9 -85.6(3) . . . . ?
O32 Mo10 O26 Mo9 -2.9(3) . . . . ?
O30 Mo6 O28 Mo10 132.2(6) . . . 4_665 ?
O40 Mo6 O28 Mo10 -56.4(11) . . . 4_665 ?
O31 Mo6 O28 Mo10 30.1(6) . . . 4_665 ?
O5 Mo6 O28 Mo10 -128.3(6) . . . 4_665 ?
O39 Mo6 O28 Mo10 -55.4(6) . . . 4_665 ?
O27 Mo10 O29 Mo12 -129.4(7) . . . 4_566 ?
O28 Mo10 O29 Mo12 -25.3(7) 4_566 . . 4_566 ?
O9 Mo10 O29 Mo12 65.4(10) . . . 4_566 ?
O26 Mo10 O29 Mo12 133.2(7) . . . 4_566 ?
O32 Mo10 O29 Mo12 61.2(7) . . . 4_566 ?
O30 Mo6 O31 Mo12 -129.6(8) . . . . ?
O40 Mo6 O31 Mo12 127.7(8) . . . . ?
O5 Mo6 O31 Mo12 31.5(13) . . . . ?
O28 Mo6 O31 Mo12 -32.0(8) . . . . ?
O39 Mo6 O31 Mo12 50.6(8) . . . . ?
O21 Mo12 O31 Mo6 132.0(8) . . . . ?
O29 Mo12 O31 Mo6 30.5(8) 4_665 . . . ?
O22 Mo12 O31 Mo6 -46.1(13) 4_665 . . . ?
O18 Mo12 O31 Mo6 -126.7(8) . . . . ?
O38 Mo12 O31 Mo6 -53.6(8) . . . . ?
O39 P1 O32 Mo10 -56.0(4) 4_566 . . . ?
O37 P1 O32 Mo10 -176.8(3) 4_566 . . . ?
O38 P1 O32 Mo10 64.0(4) 4_566 . . . ?
O39 P1 O32 Mo9 179.0(3) 4_566 . . . ?
O37 P1 O32 Mo9 58.2(4) 4_566 . . . ?
O38 P1 O32 Mo9 -61.0(4) 4_566 . . . ?
O39 P1 O32 Mo8 59.9(4) 4_566 . . . ?
O37 P1 O32 Mo8 -60.9(4) 4_566 . . . ?
O38 P1 O32 Mo8 180.0(3) 4_566 . . . ?
O27 Mo10 O32 P1 -160.6(11) . . . . ?
O28 Mo10 O32 P1 39.6(4) 4_566 . . . ?
O9 Mo10 O32 P1 133.2(4) . . . . ?
O29 Mo10 O32 P1 -48.5(4) . . . . ?
O26 Mo10 O32 P1 -137.2(4) . . . . ?
O27 Mo10 O32 Mo9 -21.5(13) . . . . ?
O28 Mo10 O32 Mo9 178.7(2) 4_566 . . . ?
O9 Mo10 O32 Mo9 -87.7(2) . . . . ?
O29 Mo10 O32 Mo9 90.6(2) . . . . ?
O26 Mo10 O32 Mo9 1.87(18) . . . . ?
O27 Mo10 O32 Mo8 67.2(13) . . . . ?
O28 Mo10 O32 Mo8 -92.6(2) 4_566 . . . ?
O9 Mo10 O32 Mo8 1.0(2) . . . . ?
O29 Mo10 O32 Mo8 179.3(2) . . . . ?
O26 Mo10 O32 Mo8 90.6(2) . . . . ?
O10 Mo9 O32 P1 -132.0(4) . . . . ?
O24 Mo9 O32 P1 44.9(4) . . . . ?
O26 Mo9 O32 P1 136.4(4) . . . . ?
O33 Mo9 O32 P1 -41.9(4) . . . . ?
O10 Mo9 O32 Mo10 89.7(2) . . . . ?
O24 Mo9 O32 Mo10 -93.4(2) . . . . ?
O26 Mo9 O32 Mo10 -1.92(19) . . . . ?
O33 Mo9 O32 Mo10 179.8(2) . . . . ?
O10 Mo9 O32 Mo8 2.0(2) . . . . ?
O24 Mo9 O32 Mo8 178.8(2) . . . . ?
O26 Mo9 O32 Mo8 -89.7(2) . . . . ?
O33 Mo9 O32 Mo8 92.1(2) . . . . ?
O6 Mo8 O32 P1 -42.1(4) 4_566 . . . ?
O9 Mo8 O32 P1 -134.0(4) . . . . ?
O10 Mo8 O32 P1 133.7(4) . . . . ?
O7 Mo8 O32 P1 44.4(4) . . . . ?
O8 Mo8 O32 Mo10 -47.5(15) . . . . ?
O6 Mo8 O32 Mo10 90.9(2) 4_566 . . . ?
O9 Mo8 O32 Mo10 -1.0(2) . . . . ?
O10 Mo8 O32 Mo10 -93.3(2) . . . . ?
O7 Mo8 O32 Mo10 177.4(2) . . . . ?
O8 Mo8 O32 Mo9 43.8(15) . . . . ?
O6 Mo8 O32 Mo9 -177.8(2) 4_566 . . . ?
O9 Mo8 O32 Mo9 90.3(2) . . . . ?
O10 Mo8 O32 Mo9 -2.00(19) . . . . ?
O7 Mo8 O32 Mo9 -91.3(2) . . . . ?
O35 Mo7 O33 Mo9 130.8(8) . . . . ?
O20 Mo7 O33 Mo9 -43.4(11) 4_566 . . . ?
O36 Mo7 O33 Mo9 -128.4(8) . . . . ?
O34 Mo7 O33 Mo9 29.3(7) . . . . ?
O37 Mo7 O33 Mo9 -54.9(7) 4_566 . . . ?
O25 Mo9 O33 Mo7 -130.3(7) . . . . ?
O10 Mo9 O33 Mo7 129.3(8) . . . . ?
O24 Mo9 O33 Mo7 -29.1(7) . . . . ?
O26 Mo9 O33 Mo7 51.0(11) . . . . ?
O32 Mo9 O33 Mo7 55.2(7) . . . . ?
O23 Mo11 O34 Mo7 133.6(8) . . . . ?
O19 Mo11 O34 Mo7 -124.3(8) 4_566 . . . ?
O24 Mo11 O34 Mo7 33.5(8) . . . . ?
O22 Mo11 O34 Mo7 -33.1(14) . . . . ?
O38 Mo11 O34 Mo7 -50.6(8) 4_566 . . . ?
O35 Mo7 O34 Mo11 -134.4(8) . . . . ?
O20 Mo7 O34 Mo11 123.5(8) 4_566 . . . ?
O33 Mo7 O34 Mo11 -32.6(8) . . . . ?
O36 Mo7 O34 Mo11 43.4(13) . . . . ?
O37 Mo7 O34 Mo11 50.5(8) 4_566 . . . ?
O35 Mo7 O36 Mo1 -173.6(4) . . . 4_566 ?
O20 Mo7 O36 Mo1 -71.3(4) 4_566 . . 4_566 ?
O33 Mo7 O36 Mo1 83.7(4) . . . 4_566 ?
O34 Mo7 O36 Mo1 8.6(10) . . . 4_566 ?
O37 Mo7 O36 Mo1 1.1(3) 4_566 . . 4_566 ?
O2 Mo1 O37 P1 -168.3(14) . . . 4_665 ?
O7 Mo1 O37 P1 43.8(4) 4_665 . . 4_665 ?
O3 Mo1 O37 P1 -45.2(4) . . . 4_665 ?
O36 Mo1 O37 P1 134.4(4) 4_665 . . 4_665 ?
O11 Mo1 O37 P1 -135.6(5) . . . 4_665 ?
O2 Mo1 O37 Mo3 -32.1(16) . . . . ?
O7 Mo1 O37 Mo3 -180.0(2) 4_665 . . . ?
O3 Mo1 O37 Mo3 91.0(2) . . . . ?
O36 Mo1 O37 Mo3 -89.4(2) 4_665 . . . ?
O11 Mo1 O37 Mo3 0.7(2) . . . . ?
O2 Mo1 O37 Mo7 56.6(16) . . . 4_665 ?
O7 Mo1 O37 Mo7 -91.3(2) 4_665 . . 4_665 ?
O3 Mo1 O37 Mo7 179.7(2) . . . 4_665 ?
O36 Mo1 O37 Mo7 -0.7(2) 4_665 . . 4_665 ?
O11 Mo1 O37 Mo7 89.3(3) . . . 4_665 ?
O13 Mo3 O37 P1 43.3(4) . . . 4_665 ?
O11 Mo3 O37 P1 135.0(5) . . . 4_665 ?
O16 Mo3 O37 P1 -44.4(4) . . . 4_665 ?
O20 Mo3 O37 P1 -133.7(4) . . . 4_665 ?
O13 Mo3 O37 Mo1 -92.4(2) . . . . ?
O11 Mo3 O37 Mo1 -0.7(3) . . . . ?
O16 Mo3 O37 Mo1 179.9(3) . . . . ?
O20 Mo3 O37 Mo1 90.6(2) . . . . ?
O13 Mo3 O37 Mo7 179.5(2) . . . 4_665 ?
O11 Mo3 O37 Mo7 -88.7(3) . . . 4_665 ?
O16 Mo3 O37 Mo7 91.9(2) . . . 4_665 ?
O20 Mo3 O37 Mo7 2.6(2) . . . 4_665 ?
O29 Mo12 O38 P1 -41.0(4) 4_665 . . 4_665 ?
O22 Mo12 O38 P1 -132.1(4) 4_665 . . 4_665 ?
O18 Mo12 O38 P1 134.7(4) . . . 4_665 ?
O31 Mo12 O38 P1 45.0(4) . . . 4_665 ?
O29 Mo12 O38 Mo11 94.0(2) 4_665 . . 4_665 ?
O22 Mo12 O38 Mo11 2.9(2) 4_665 . . 4_665 ?
O18 Mo12 O38 Mo11 -90.3(3) . . . 4_665 ?
O31 Mo12 O38 Mo11 -180.0(2) . . . 4_665 ?
O29 Mo12 O38 Mo5 -176.0(2) 4_665 . . . ?
O22 Mo12 O38 Mo5 92.9(2) 4_665 . . . ?
O18 Mo12 O38 Mo5 -0.3(2) . . . . ?
O31 Mo12 O38 Mo5 -90.0(2) . . . . ?
O17 Mo5 O38 P1 170.6(14) . . . 4_665 ?
O15 Mo5 O38 P1 -41.9(4) . . . 4_665 ?
O16 Mo5 O38 P1 47.1(4) . . . 4_665 ?
O18 Mo5 O38 P1 -135.0(4) . . . 4_665 ?
O19 Mo5 O38 P1 135.3(4) . . . 4_665 ?
O17 Mo5 O38 Mo11 36.2(15) . . . 4_665 ?
O15 Mo5 O38 Mo11 -176.3(3) . . . 4_665 ?
O16 Mo5 O38 Mo11 -87.3(2) . . . 4_665 ?
O18 Mo5 O38 Mo11 90.5(2) . . . 4_665 ?
O19 Mo5 O38 Mo11 0.8(2) . . . 4_665 ?
O17 Mo5 O38 Mo12 -54.1(15) . . . . ?
O15 Mo5 O38 Mo12 93.4(3) . . . . ?
O16 Mo5 O38 Mo12 -177.6(3) . . . . ?
O18 Mo5 O38 Mo12 0.3(2) . . . . ?
O19 Mo5 O38 Mo12 -89.5(2) . . . . ?
O40 Mo6 O39 P1 -132.3(5) . . . 4_665 ?
O31 Mo6 O39 P1 -37.2(4) . . . 4_665 ?
O5 Mo6 O39 P1 134.7(5) . . . 4_665 ?
O28 Mo6 O39 P1 48.0(4) . . . 4_665 ?
O40 Mo6 O39 Mo2 88.2(3) . . . . ?
O31 Mo6 O39 Mo2 -176.6(2) . . . . ?
O5 Mo6 O39 Mo2 -4.7(2) . . . . ?
O28 Mo6 O39 Mo2 -91.4(2) . . . . ?
O40 Mo6 O39 Mo4 -0.1(2) . . . . ?
O31 Mo6 O39 Mo4 95.0(2) . . . . ?
O5 Mo6 O39 Mo4 -93.1(2) . . . . ?
O28 Mo6 O39 Mo4 -179.8(2) . . . . ?
O5 Mo2 O39 P1 -134.3(5) . . . 4_665 ?
O4 Mo2 O39 P1 130.2(5) . . . 4_665 ?
O6 Mo2 O39 P1 -42.7(4) . . . 4_665 ?
O3 Mo2 O39 P1 42.0(4) . . . 4_665 ?
O5 Mo2 O39 Mo6 4.9(2) . . . . ?
O4 Mo2 O39 Mo6 -90.6(3) . . . . ?
O6 Mo2 O39 Mo6 96.5(2) . . . . ?
O3 Mo2 O39 Mo6 -178.8(2) . . . . ?
O5 Mo2 O39 Mo4 91.6(2) . . . . ?
O4 Mo2 O39 Mo4 -3.9(3) . . . . ?
O6 Mo2 O39 Mo4 -176.9(2) . . . . ?
O3 Mo2 O39 Mo4 -92.2(2) . . . . ?
O4 Mo4 O39 P1 -132.4(4) . . . 4_665 ?
O13 Mo4 O39 P1 -42.2(4) . . . 4_665 ?
O40 Mo4 O39 P1 134.3(4) . . . 4_665 ?
O15 Mo4 O39 P1 42.9(4) . . . 4_665 ?
O12 Mo4 O39 Mo6 46(2) . . . . ?
O4 Mo4 O39 Mo6 93.4(3) . . . . ?
O13 Mo4 O39 Mo6 -176.4(2) . . . . ?
O40 Mo4 O39 Mo6 0.1(2) . . . . ?
O15 Mo4 O39 Mo6 -91.3(3) . . . . ?
O12 Mo4 O39 Mo2 -43(2) . . . . ?
O4 Mo4 O39 Mo2 3.9(3) . . . . ?
O13 Mo4 O39 Mo2 94.0(2) . . . . ?
O40 Mo4 O39 Mo2 -89.4(2) . . . . ?
O15 Mo4 O39 Mo2 179.2(3) . . . . ?
O30 Mo6 O40 Mo4 172.5(4) . . . . ?
O31 Mo6 O40 Mo4 -83.7(4) . . . . ?
O5 Mo6 O40 Mo4 72.3(4) . . . . ?
O28 Mo6 O40 Mo4 1.2(10) . . . . ?
O39 Mo6 O40 Mo4 0.2(3) . . . . ?
O12 Mo4 O40 Mo6 -172.9(5) . . . . ?
O4 Mo4 O40 Mo6 -74.3(4) . . . . ?
O13 Mo4 O40 Mo6 10.7(11) . . . . ?
O15 Mo4 O40 Mo6 86.1(4) . . . . ?
O39 Mo4 O40 Mo6 -0.2(3) . . . . ?
C3 C7 O41 Cu2 133.1(6) . . . 3_566 ?
C8 C7 O41 Cu2 -101.4(7) . . . 3_566 ?
C6 C7 O41 Cu2 19.1(8) 3_666 . . 3_566 ?
C3 C7 O41 Cu2 -30.3(8) . . . . ?
C8 C7 O41 Cu2 95.2(7) . . . . ?
C6 C7 O41 Cu2 -144.2(5) 3_666 . . . ?
O41 Cu2 O41 C7 167.0(7) 3_566 . . . ?
N2 Cu2 O41 C7 -10.7(6) . . . . ?
N4 Cu2 O41 C7 130.4(12) 1_455 . . . ?
Cu2 Cu2 O41 C7 167.0(7) 3_566 . . . ?
O41 Cu2 O41 Cu2 0.0 3_566 . . 3_566 ?
N2 Cu2 O41 Cu2 -177.8(3) . . . 3_566 ?
N4 Cu2 O41 Cu2 -36.7(14) 1_455 . . 3_566 ?
C21 C20 O42 Cu1 -91.6(7) . . . 3_656 ?
C19 C20 O42 Cu1 143.2(5) . . . 3_656 ?
C16 C20 O42 Cu1 31.2(8) 3_656 . . 3_656 ?
C21 C20 O42 Cu1 92.9(7) . . . . ?
C19 C20 O42 Cu1 -32.3(8) . . . . ?
C16 C20 O42 Cu1 -144.3(5) 3_656 . . . ?
O42 Cu1 O42 C20 176.4(7) 3_656 . . . ?
N8 Cu1 O42 C20 -4.7(6) . . . . ?
N10 Cu1 O42 C20 142.3(12) . . . . ?
Cu1 Cu1 O42 C20 176.4(7) 3_656 . . . ?
O42 Cu1 O42 Cu1 0.000(1) 3_656 . . 3_656 ?
N8 Cu1 O42 Cu1 178.9(3) . . . 3_656 ?
N10 Cu1 O42 Cu1 -34.1(14) . . . 3_656 ?
